data_7720393
loop_
_publ_author_name
'Evsiunina, Mariia V.'
'Kalinin, Mikhail A.'
'Kalle, Paulina'
'Iakovlev, Danila A.'
'Kalmykov, Stepan N.'
'Matveev, Petr I.'
'Borisova, Nataliya E.'

_publ_section_title
;
 Rigidified cyclic diglycolamides: coordination and extraction of
 trivalent f-elements.
;
_journal_issue 11
_journal_name_full 'Dalton transactions (Cambridge, England : 2003)'
_journal_page_first 4638
_journal_page_last 4656
_journal_paper_doi 10.1039/d6dt00275g
_journal_volume 55
_journal_year 2026
_chemical_formula_moiety '2(C20 H36 La N6 O15), C40 H76 La N5 O11, C H Cl3, 1.8(C2 H3 N)'
_chemical_formula_sum 'C84.6 H154.4 Cl3 La3 N18.8 O41'
_chemical_formula_weight 2614.14
_space_group_crystal_system triclinic
_space_group_IT_number 2
_space_group_name_Hall '-P 1'
_space_group_name_H-M_alt 'P -1'
_atom_sites_solution_hydrogens mixed
_atom_sites_solution_primary dual
_audit_creation_date 2025-05-01
_audit_creation_method
;
Olex2 1.3
(compiled 2020.11.12 svn.r5f609507 for OlexSys, GUI svn.r6408)
;
_audit_update_record
;
2025-05-01 deposited with the CCDC.	2026-02-23 downloaded from the CCDC.
;
_cell_angle_alpha 69.345(2)
_cell_angle_beta 66.660(2)
_cell_angle_gamma 85.478(2)
_cell_formula_units_Z 2
_cell_length_a 17.6599(9)
_cell_length_b 19.3252(13)
_cell_length_c 19.5497(10)
_cell_measurement_reflns_used 9948
_cell_measurement_temperature 230
_cell_measurement_theta_max 28.855
_cell_measurement_theta_min 2.258
_cell_volume 5717.8(6)
_computing_cell_refinement 'SAINT v8.37A (Bruker, 2015)'
_computing_data_collection 'APEX3 v.2017.3_0 (Bruker AXS, 2017)'
_computing_data_reduction 'SAINT v8.37A (Bruker, 2015)'
_computing_molecular_graphics 'Olex2 1.3 (Dolomanov et al., 2009)'
_computing_publication_material 'Olex2 1.3 (Dolomanov et al., 2009)'
_computing_structure_refinement 'SHELXL 2018/3 (Sheldrick, 2015)'
_computing_structure_solution 'SHELXT 2014/5 (Sheldrick, 2014)'
_diffrn_ambient_temperature 230
_diffrn_measured_fraction_theta_full 0.997
_diffrn_measured_fraction_theta_max 0.997
_diffrn_measurement_device_type 'Bruker SMART Photon II'
_diffrn_measurement_method \w-scan
_diffrn_radiation_monochromator graphite
_diffrn_radiation_type MoK\a
_diffrn_radiation_wavelength 0.71073
_diffrn_reflns_av_R_equivalents 0.0582
_diffrn_reflns_av_unetI/netI 0.0749
_diffrn_reflns_Laue_measured_fraction_full 0.997
_diffrn_reflns_Laue_measured_fraction_max 0.997
_diffrn_reflns_limit_h_max 20
_diffrn_reflns_limit_h_min -21
_diffrn_reflns_limit_k_max 23
_diffrn_reflns_limit_k_min -23
_diffrn_reflns_limit_l_max 22
_diffrn_reflns_limit_l_min -24
_diffrn_reflns_number 61554
_diffrn_reflns_point_group_measured_fraction_full 0.997
_diffrn_reflns_point_group_measured_fraction_max 0.997
_diffrn_reflns_theta_full 25.242
_diffrn_reflns_theta_max 26.000
_diffrn_reflns_theta_min 1.537
_diffrn_source_current 30.0
_diffrn_source_power 1.5
_diffrn_source_target Mo
_diffrn_source_type 'fine-focus sealed X-ray tube'
_diffrn_source_voltage 50.0
_exptl_absorpt_coefficient_mu 1.259
_exptl_absorpt_correction_T_max 0.7461
_exptl_absorpt_correction_T_min 0.5638
_exptl_absorpt_correction_type multi-scan
_exptl_absorpt_process_details
;
SADABS-2016/2 (Bruker,2016/2) was used for absorption correction.
wR2(int) was 0.0768 before and 0.0590 after correction.
The Ratio of minimum to maximum transmission is 0.7557.
The \l/2 correction factor is Not present.
;
_exptl_crystal_colour colourless
_exptl_crystal_colour_primary colourless
_exptl_crystal_density_diffrn 1.518
_exptl_crystal_description block
_exptl_crystal_F_000 2687
_exptl_crystal_size_max 0.25
_exptl_crystal_size_mid 0.19
_exptl_crystal_size_min 0.03
_refine_diff_density_max 0.816
_refine_diff_density_min -0.874
_refine_diff_density_rms 0.096
_refine_ls_extinction_method none
_refine_ls_goodness_of_fit_ref 1.016
_refine_ls_hydrogen_treatment constr
_refine_ls_matrix_type full
_refine_ls_number_parameters 1389
_refine_ls_number_reflns 22428
_refine_ls_number_restraints 4
_refine_ls_restrained_S_all 1.017
_refine_ls_R_factor_all 0.0697
_refine_ls_R_factor_gt 0.0462
_refine_ls_shift/su_max 0.001
_refine_ls_shift/su_mean 0.000
_refine_ls_structure_factor_coef Fsqd
_refine_ls_weighting_details 'w=1/[\s^2^(Fo^2^)+(0.0408P)^2^+1.4115P] where P=(Fo^2^+2Fc^2^)/3'
_refine_ls_weighting_scheme calc
_refine_ls_wR_factor_gt 0.0946
_refine_ls_wR_factor_ref 0.1056
_reflns_Friedel_coverage 0.000
_reflns_number_gt 16861
_reflns_number_total 22428
_reflns_threshold_expression 'I > 2\s(I)'
_cod_data_source_file d6dt00275g2.cif
_cod_data_source_block 2198
_cod_depositor_comments 'Adding full bibliography for 7720393.cif.'
_cod_original_formula_sum 'C84.60 H154.40 Cl3 La3 N18.80 O41'
_cod_database_code 7720393
_shelx_shelxl_version_number 2018/3
_shelx_space_group_comment
;
The symmetry employed for this shelxl refinement is uniquely defined
by the following loop, which should always be used as a source of
symmetry information in preference to the above space-group names.
They are only intended as comments.
;
_shelx_estimated_absorpt_t_max 0.963
_shelx_estimated_absorpt_t_min 0.744
_olex2_refinement_description
;
1. Fixed Uiso
 At 1.2 times of:
  All C(H,H) groups, All C(H,H,H,H) groups
 At 1.5 times of:
  All O(H,H) groups
2. Restrained distances
 La3-H41A \\sim La3-H41B
 with sigma of 0.02
 La3-H40A \\sim La3-H40B
 with sigma of 0.02
 C55-C56 \\sim C57-C56
 with sigma of 0.02
 C55-C54 \\sim C57-C54
 with sigma of 0.02
3. Uiso/Uaniso restraints and constraints
Uanis(C55) = Uanis(C57)
4. Others
 Fixed Sof: H54A(0.75) H54B(0.75) H54C(0.25) H54D(0.25) C55(0.75) H55A(0.75)
 H55B(0.75) H56A(0.75) H56B(0.75) H56C(0.25) H56D(0.25) C57(0.25) H57A(0.25)
 H57B(0.25) N19(0.3) N20(0.5) C82(0.5) C83(0.8) H83A(0.5) H83B(0.5) H83C(0.5)
 H83D(0.3) H83E(0.3) H83F(0.3) C84(0.3)
5.a Free rotating group:
 O40(H40A,H40B), O41(H41A,H41B)
5.b Secondary CH2 refined with riding coordinates:
 C1(H1A,H1B), C2(H2A,H2B), C3(H3A,H3B), C4(H4A,H4B), C5(H5A,H5B), C6(H6A,H6B),
 C7(H7A,H7B), C8(H8A,H8B), C9(H9A,H9B), C10(H10A,H10B), C11(H11A,H11B),
 C12(H12A,H12B), C13(H13A,H13B), C14(H14A,H14B), C15(H15A,H15B), C16(H16A,H16B),
  C18(H18A,H18B), C20(H20A,H20B), C21(H21A,H21B), C22(H22A,H22B), C23(H23A,
 H23B), C24(H24A,H24B), C25(H25A,H25B), C26(H26A,H26B), C27(H27A,H27B),
 C28(H28A,H28B), C29(H29A,H29B), C30(H30A,H30B), C31(H31A,H31B), C32(H32A,H32B),
  C33(H33A,H33B), C34(H34A,H34B), C35(H35A,H35B), C36(H36A,H36B), C38(H38A,
 H38B), C40(H40C,H40D), C41(H41C,H41D), C42(H42A,H42B), C43(H43A,H43B),
 C44(H44A,H44B), C45(H45A,H45B), C46(H46A,H46B), C47(H47A,H47B), C48(H48A,H48B),
  C49(H49A,H49B), C50(H50A,H50B), C51(H51A,H51B), C52(H52A,H52B), C53(H53A,
 H53B), C54(H54A,H54B), C54(H54C,H54D), C55(H55A,H55B), C56(H56A,H56B),
 C56(H56C,H56D), C57(H57A,H57B), C59(H59A,H59B), C61(H61A,H61B), C62(H62A,H62B),
  C63(H63A,H63B), C64(H64A,H64B), C65(H65A,H65B), C66(H66A,H66B), C67(H67A,
 H67B), C68(H68A,H68B), C69(H69A,H69B), C70(H70A,H70B), C71(H71A,H71B),
 C72(H72A,H72B), C73(H73A,H73B), C74(H74A,H74B), C75(H75A,H75B), C76(H76A,H76B),
  C77(H77A,H77B), C79(H79A,H79B), C81(H81A,H81B)
;
_olex2_submission_special_instructions 'No special instructions were received'

loop_
_space_group_symop_operation_xyz
'x, y, z'
'-x, -y, -z'

loop_
_atom_site_label
_atom_site_type_symbol
_atom_site_fract_x
_atom_site_fract_y
_atom_site_fract_z
_atom_site_U_iso_or_equiv
_atom_site_adp_type
_atom_site_occupancy
_atom_site_site_symmetry_order
_atom_site_calc_flag
_atom_site_refinement_flags_posn
_atom_site_refinement_flags_adp
_atom_site_refinement_flags_occupancy
_atom_site_disorder_assembly
_atom_site_disorder_group
La1 La 0.87360(2) 0.17433(2) 0.14154(2) 0.02936(7) Uani 1 1 d . . . . .
O1 O 0.9890(2) 0.1790(2) 0.18802(19) 0.0477(9) Uani 1 1 d . . . . .
O2 O 1.03482(17) 0.22494(17) 0.03294(17) 0.0344(7) Uani 1 1 d . . . . .
O3 O 0.97333(18) 0.08645(18) 0.09584(18) 0.0388(8) Uani 1 1 d . . . . .
O4 O 0.9114(2) 0.1953(2) -0.00958(19) 0.0520(10) Uani 1 1 d . . . . .
O5 O 0.7938(2) 0.2360(2) 0.0441(2) 0.0580(10) Uani 1 1 d . . . . .
O6 O 0.8361(2) 0.2378(3) -0.0774(2) 0.0776(14) Uani 1 1 d . . . . .
O7 O 0.79259(19) 0.0718(2) 0.1341(2) 0.0470(9) Uani 1 1 d . . . . .
O8 O 0.71585(19) 0.1262(2) 0.21392(19) 0.0459(9) Uani 1 1 d . . . . .
O9 O 0.6620(2) 0.0375(2) 0.1997(2) 0.0641(11) Uani 1 1 d . . . . .
O10 O 0.7826(2) 0.2833(2) 0.1754(2) 0.0532(10) Uani 1 1 d . . . . .
O11 O 0.9073(2) 0.31653(19) 0.0890(2) 0.0496(9) Uani 1 1 d . . . . .
O12 O 0.8221(2) 0.3996(2) 0.1172(2) 0.0636(11) Uani 1 1 d . . . . .
O13 O 0.8188(2) 0.16043(18) 0.29035(18) 0.0420(8) Uani 1 1 d . . . . .
O14 O 0.8576(2) 0.05825(19) 0.26948(19) 0.0440(8) Uani 1 1 d . . . . .
O15 O 0.8329(3) 0.0664(2) 0.3843(2) 0.0671(12) Uani 1 1 d . . . . .
N1 N 1.1068(2) 0.2206(2) 0.1846(2) 0.0423(10) Uani 1 1 d . . . . .
N2 N 1.0875(2) 0.0403(2) 0.0279(2) 0.0385(10) Uani 1 1 d . . . . .
N3 N 0.8472(3) 0.2239(2) -0.0159(2) 0.0439(11) Uani 1 1 d . . . . .
N4 N 0.7218(2) 0.0771(2) 0.1828(2) 0.0430(10) Uani 1 1 d . . . . .
N5 N 0.8356(2) 0.3353(2) 0.1273(2) 0.0414(10) Uani 1 1 d . . . . .
N6 N 0.8356(2) 0.0935(2) 0.3172(2) 0.0406(10) Uani 1 1 d . . . . .
C1 C 1.0789(3) 0.1842(3) 0.2717(3) 0.0543(15) Uani 1 1 d . . . . .
H1A H 1.021289 0.164821 0.293461 0.065 Uiso 1 1 calc R U . . .
H1B H 1.080139 0.221703 0.294430 0.065 Uiso 1 1 calc R U . . .
C2 C 1.1300(4) 0.1208(4) 0.2987(4) 0.0670(17) Uani 1 1 d . . . . .
H2A H 1.186073 0.141247 0.282232 0.080 Uiso 1 1 calc R U . . .
H2B H 1.105769 0.099702 0.356966 0.080 Uiso 1 1 calc R U . . .
C3 C 1.1354(4) 0.0592(3) 0.2665(3) 0.0583(16) Uani 1 1 d . . . . .
H3A H 1.187536 0.036052 0.263224 0.070 Uiso 1 1 calc R U . . .
H3B H 1.137674 0.081271 0.212150 0.070 Uiso 1 1 calc R U . . .
C4 C 1.0654(3) -0.0009(3) 0.3140(3) 0.0571(16) Uani 1 1 d . . . . .
H4A H 1.012643 0.021968 0.321075 0.069 Uiso 1 1 calc R U . . .
H4B H 1.065990 -0.026700 0.366891 0.069 Uiso 1 1 calc R U . . .
C5 C 1.0716(4) -0.0574(3) 0.2739(3) 0.0591(16) Uani 1 1 d . . . . .
H5A H 1.129103 -0.070353 0.253842 0.071 Uiso 1 1 calc R U . . .
H5B H 1.037680 -0.102667 0.313495 0.071 Uiso 1 1 calc R U . . .
C6 C 1.0435(3) -0.0285(3) 0.2061(3) 0.0537(14) Uani 1 1 d . . . . .
H6A H 1.066463 0.022813 0.174707 0.064 Uiso 1 1 calc R U . . .
H6B H 0.983149 -0.027681 0.228254 0.064 Uiso 1 1 calc R U . . .
C7 C 1.0676(3) -0.0722(3) 0.1509(3) 0.0545(14) Uani 1 1 d . . . . .
H7A H 1.037927 -0.121330 0.180263 0.065 Uiso 1 1 calc R U . . .
H7B H 1.126847 -0.079294 0.134673 0.065 Uiso 1 1 calc R U . . .
C8 C 1.0494(3) -0.0359(3) 0.0758(3) 0.0510(14) Uani 1 1 d . . . . .
H8A H 1.069345 -0.066631 0.042495 0.061 Uiso 1 1 calc R U . . .
H8B H 0.989378 -0.034744 0.091654 0.061 Uiso 1 1 calc R U . . .
C9 C 1.1845(3) 0.2678(3) 0.1411(3) 0.0529(14) Uani 1 1 d . . . . .
H9A H 1.190600 0.291344 0.175766 0.064 Uiso 1 1 calc R U . . .
H9B H 1.180504 0.307344 0.094874 0.064 Uiso 1 1 calc R U . . .
C10 C 1.2633(3) 0.2274(3) 0.1119(4) 0.0597(16) Uani 1 1 d . . . . .
H10A H 1.311573 0.262673 0.087652 0.072 Uiso 1 1 calc R U . . .
H10B H 1.267825 0.188110 0.158059 0.072 Uiso 1 1 calc R U . . .
C11 C 1.2657(3) 0.1932(3) 0.0522(3) 0.0564(15) Uani 1 1 d . . . . .
H11A H 1.271548 0.233156 0.002281 0.068 Uiso 1 1 calc R U . . .
H11B H 1.212867 0.165022 0.072382 0.068 Uiso 1 1 calc R U . . .
C12 C 1.3359(3) 0.1418(4) 0.0347(3) 0.0616(17) Uani 1 1 d . . . . .
H12A H 1.388950 0.171330 0.004776 0.074 Uiso 1 1 calc R U . . .
H12B H 1.336682 0.107072 0.084986 0.074 Uiso 1 1 calc R U . . .
C13 C 1.3257(3) 0.0984(4) -0.0128(3) 0.0659(18) Uani 1 1 d . . . . .
H13A H 1.379022 0.079325 -0.036967 0.079 Uiso 1 1 calc R U . . .
H13B H 1.311848 0.132623 -0.056190 0.079 Uiso 1 1 calc R U . . .
C14 C 1.2606(3) 0.0339(4) 0.0340(3) 0.0595(16) Uani 1 1 d . . . . .
H14A H 1.281922 -0.007089 0.066435 0.071 Uiso 1 1 calc R U . . .
H14B H 1.211531 0.049207 0.070198 0.071 Uiso 1 1 calc R U . . .
C15 C 1.2352(3) 0.0063(4) -0.0180(3) 0.0664(18) Uani 1 1 d . . . . .
H15A H 1.216305 -0.046244 0.010122 0.080 Uiso 1 1 calc R U . . .
H15B H 1.283766 0.010426 -0.066791 0.080 Uiso 1 1 calc R U . . .
C16 C 1.1663(3) 0.0489(3) -0.0408(3) 0.0510(14) Uani 1 1 d . . . . .
H16A H 1.184575 0.101720 -0.067798 0.061 Uiso 1 1 calc R U . . .
H16B H 1.157259 0.031422 -0.078504 0.061 Uiso 1 1 calc R U . . .
C17 C 1.0561(3) 0.2160(3) 0.1497(3) 0.0365(11) Uani 1 1 d . . . . .
C18 C 1.0786(3) 0.2595(3) 0.0615(3) 0.0387(11) Uani 1 1 d . . . . .
H18A H 1.063610 0.310825 0.053917 0.046 Uiso 1 1 calc R U . . .
H18B H 1.138290 0.260236 0.031848 0.046 Uiso 1 1 calc R U . . .
C19 C 1.0443(3) 0.0964(3) 0.0428(3) 0.0333(11) Uani 1 1 d . . . . .
C20 C 1.0811(3) 0.1760(3) -0.0063(3) 0.0391(12) Uani 1 1 d . . . . .
H20A H 1.138886 0.179506 -0.013018 0.047 Uiso 1 1 calc R U . . .
H20B H 1.079893 0.190441 -0.059187 0.047 Uiso 1 1 calc R U . . .
La2 La 0.77070(2) 0.58426(2) 0.25188(2) 0.02751(7) Uani 1 1 d . . . . .
O16 O 0.86085(17) 0.61271(17) 0.31057(17) 0.0356(7) Uani 1 1 d . . . . .
O17 O 0.93250(18) 0.65403(19) 0.15229(18) 0.0410(8) Uani 1 1 d . . . . .
O18 O 0.89357(18) 0.51041(19) 0.21399(19) 0.0456(9) Uani 1 1 d . . . . .
O19 O 0.7888(2) 0.7309(2) 0.2075(2) 0.0554(10) Uani 1 1 d . . . . .
O20 O 0.6823(2) 0.6920(2) 0.2006(2) 0.0525(9) Uani 1 1 d . . . . .
O21 O 0.6968(2) 0.8073(2) 0.1877(2) 0.0628(11) Uani 1 1 d . . . . .
O22 O 0.6681(2) 0.6253(2) 0.3695(2) 0.0473(9) Uani 1 1 d . . . . .
O23 O 0.61173(18) 0.55194(18) 0.33870(19) 0.0401(8) Uani 1 1 d . . . . .
O24 O 0.5363(2) 0.5949(2) 0.4308(2) 0.0558(10) Uani 1 1 d . . . . .
O25 O 0.7594(2) 0.47062(19) 0.38158(19) 0.0455(9) Uani 1 1 d . . . . .
O26 O 0.73358(19) 0.44277(18) 0.29497(18) 0.0390(8) Uani 1 1 d . . . . .
O27 O 0.7534(2) 0.35532(19) 0.3914(2) 0.0504(9) Uani 1 1 d . . . . .
O28 O 0.7009(2) 0.5484(2) 0.16920(19) 0.0481(9) Uani 1 1 d . . . . .
O29 O 0.8145(2) 0.6165(2) 0.0995(2) 0.0590(11) Uani 1 1 d . . . . .
O30 O 0.7469(2) 0.5889(3) 0.0404(2) 0.0707(13) Uani 1 1 d . . . . .
N7 N 1.0175(2) 0.4782(3) 0.1438(2) 0.0478(11) Uani 1 1 d . . . . .
N8 N 0.9737(2) 0.6416(2) 0.3242(2) 0.0355(9) Uani 1 1 d . . . . .
N9 N 0.7228(3) 0.7451(2) 0.1981(2) 0.0444(11) Uani 1 1 d . . . . .
N10 N 0.6036(2) 0.5904(2) 0.3810(2) 0.0342(9) Uani 1 1 d . . . . .
N11 N 0.7488(2) 0.4213(2) 0.3564(2) 0.0371(9) Uani 1 1 d . . . . .
N12 N 0.7538(3) 0.5846(3) 0.1015(2) 0.0451(11) Uani 1 1 d . . . . .
C21 C 0.9906(4) 0.3975(4) 0.1928(4) 0.076(2) Uani 1 1 d . . . . .
H21A H 1.034578 0.367563 0.171028 0.091 Uiso 1 1 calc R U . . .
H21B H 0.941509 0.385045 0.186665 0.091 Uiso 1 1 calc R U . . .
C22 C 0.9703(4) 0.3749(4) 0.2831(5) 0.082(2) Uani 1 1 d . . . . .
H22A H 0.925270 0.404035 0.304890 0.099 Uiso 1 1 calc R U . . .
H22B H 0.949311 0.322696 0.308969 0.099 Uiso 1 1 calc R U . . .
C23 C 1.0380(4) 0.3839(4) 0.3057(4) 0.082(2) Uani 1 1 d . . . . .
H23A H 1.058922 0.436046 0.281474 0.098 Uiso 1 1 calc R U . . .
H23B H 1.083425 0.354536 0.285035 0.098 Uiso 1 1 calc R U . . .
C24 C 1.0096(5) 0.3590(4) 0.3968(4) 0.096(3) Uani 1 1 d . . . . .
H24A H 0.989630 0.306631 0.419701 0.115 Uiso 1 1 calc R U . . .
H24B H 1.058261 0.362094 0.408225 0.115 Uiso 1 1 calc R U . . .
C25 C 0.9449(4) 0.3997(3) 0.4391(3) 0.0611(16) Uani 1 1 d . . . . .
H25A H 0.933870 0.378607 0.495897 0.073 Uiso 1 1 calc R U . . .
H25B H 0.893846 0.392521 0.433095 0.073 Uiso 1 1 calc R U . . .
C26 C 0.9671(4) 0.4815(3) 0.4098(4) 0.0698(18) Uani 1 1 d . . . . .
H26A H 1.016121 0.487866 0.419383 0.084 Uiso 1 1 calc R U . . .
H26B H 0.983008 0.500934 0.352104 0.084 Uiso 1 1 calc R U . . .
C27 C 0.9044(4) 0.5276(4) 0.4440(3) 0.0678(18) Uani 1 1 d . . . . .
H27A H 0.889459 0.509531 0.501541 0.081 Uiso 1 1 calc R U . . .
H27B H 0.854819 0.520938 0.435441 0.081 Uiso 1 1 calc R U . . .
C28 C 0.9294(3) 0.6094(3) 0.4111(3) 0.0453(13) Uani 1 1 d . . . . .
H28A H 0.879515 0.635981 0.426792 0.054 Uiso 1 1 calc R U . . .
H28B H 0.964624 0.617960 0.435870 0.054 Uiso 1 1 calc R U . . .
C29 C 1.0967(3) 0.4967(4) 0.0736(3) 0.0659(18) Uani 1 1 d . . . . .
H29A H 1.096131 0.546393 0.036615 0.079 Uiso 1 1 calc R U . . .
H29B H 1.102767 0.461478 0.046246 0.079 Uiso 1 1 calc R U . . .
C30 C 1.1713(3) 0.4943(4) 0.0965(4) 0.075(2) Uani 1 1 d . . . . .
H30A H 1.167729 0.447099 0.139100 0.090 Uiso 1 1 calc R U . . .
H30B H 1.222556 0.497322 0.050437 0.090 Uiso 1 1 calc R U . . .
C31 C 1.1733(3) 0.5564(4) 0.1237(4) 0.0687(18) Uani 1 1 d . . . . .
H31A H 1.118928 0.557080 0.164730 0.082 Uiso 1 1 calc R U . . .
H31B H 1.183601 0.603157 0.078816 0.082 Uiso 1 1 calc R U . . .
C32 C 1.2397(3) 0.5520(4) 0.1578(4) 0.0714(19) Uani 1 1 d . . . . .
H32A H 1.294813 0.562678 0.114659 0.086 Uiso 1 1 calc R U . . .
H32B H 1.237045 0.501952 0.195659 0.086 Uiso 1 1 calc R U . . .
C33 C 1.2239(4) 0.6095(4) 0.2004(4) 0.0716(19) Uani 1 1 d . . . . .
H33A H 1.273939 0.617151 0.207853 0.086 Uiso 1 1 calc R U . . .
H33B H 1.213941 0.656947 0.165871 0.086 Uiso 1 1 calc R U . . .
C34 C 1.1534(4) 0.5874(4) 0.2785(4) 0.076(2) Uani 1 1 d . . . . .
H34A H 1.170208 0.547578 0.316250 0.091 Uiso 1 1 calc R U . . .
H34B H 1.108283 0.566125 0.273244 0.091 Uiso 1 1 calc R U . . .
C35 C 1.1193(3) 0.6450(4) 0.3149(3) 0.0582(16) Uani 1 1 d . . . . .
H35A H 1.164832 0.680637 0.299271 0.070 Uiso 1 1 calc R U . . .
H35B H 1.097974 0.620915 0.372870 0.070 Uiso 1 1 calc R U . . .
C36 C 1.0515(3) 0.6874(3) 0.2936(3) 0.0466(13) Uani 1 1 d . . . . .
H36A H 1.039618 0.727832 0.314782 0.056 Uiso 1 1 calc R U . . .
H36B H 1.071330 0.709587 0.235570 0.056 Uiso 1 1 calc R U . . .
C37 C 0.9632(3) 0.5282(3) 0.1591(3) 0.0419(12) Uani 1 1 d . . . . .
C38 C 0.9832(3) 0.6097(3) 0.1088(3) 0.0488(14) Uani 1 1 d . . . . .
H38A H 1.041633 0.622819 0.093333 0.059 Uiso 1 1 calc R U . . .
H38B H 0.973790 0.619488 0.060138 0.059 Uiso 1 1 calc R U . . .
C39 C 0.9323(3) 0.6429(3) 0.2795(3) 0.0337(10) Uani 1 1 d . . . . .
C40 C 0.9708(3) 0.6821(3) 0.1899(3) 0.0459(13) Uani 1 1 d . . . . .
H40C H 0.964211 0.735413 0.177172 0.055 Uiso 1 1 calc R U . . .
H40D H 1.030049 0.674776 0.169785 0.055 Uiso 1 1 calc R U . . .
La3 La 0.54019(2) 0.18908(2) 0.44376(2) 0.02404(7) Uani 1 1 d D . . . .
O31 O 0.54884(19) 0.24584(16) 0.30458(17) 0.0363(8) Uani 1 1 d . . . . .
O32 O 0.58528(16) 0.33563(15) 0.36156(15) 0.0260(6) Uani 1 1 d . . . . .
O33 O 0.43461(17) 0.28101(16) 0.46744(18) 0.0344(7) Uani 1 1 d . . . . .
O34 O 0.59385(18) 0.09246(16) 0.53205(17) 0.0328(7) Uani 1 1 d . . . . .
O35 O 0.45338(17) 0.14532(16) 0.60641(16) 0.0294(7) Uani 1 1 d . . . . .
O36 O 0.57951(17) 0.24754(16) 0.52339(16) 0.0316(7) Uani 1 1 d . . . . .
O37 O 0.3861(2) 0.14872(19) 0.4666(3) 0.0637(12) Uani 1 1 d . . . . .
O38 O 0.4472(2) 0.05931(18) 0.5188(2) 0.0433(8) Uani 1 1 d . . . . .
O39 O 0.3149(2) 0.0519(2) 0.5671(2) 0.0680(12) Uani 1 1 d . . . . .
O40 O 0.69258(17) 0.22516(17) 0.37802(19) 0.0363(7) Uani 1 1 d G . . . .
H40A H 0.731562 0.200970 0.356909 0.054 Uiso 1 1 d DG U . . .
H40B H 0.716957 0.261286 0.378156 0.054 Uiso 1 1 d DG U . . .
O41 O 0.5982(2) 0.09780(17) 0.37186(18) 0.0459(9) Uani 1 1 d G . . . .
H41A H 0.636214 0.106918 0.325729 0.069 Uiso 1 1 d DG U . . .
H41B H 0.596304 0.051046 0.394218 0.069 Uiso 1 1 d DG U . . .
N13 N 0.3808(2) 0.3922(2) 0.4416(2) 0.0320(9) Uani 1 1 d . . . . .
N14 N 0.5845(2) 0.3261(2) 0.1796(2) 0.0337(9) Uani 1 1 d . . . . .
N15 N 0.5670(2) 0.2777(2) 0.6292(2) 0.0308(8) Uani 1 1 d . . . . .
N16 N 0.5945(2) -0.0006(2) 0.6401(2) 0.0331(9) Uani 1 1 d . . . . .
N17 N 0.3803(2) 0.0866(2) 0.5179(2) 0.0391(10) Uani 1 1 d . . . . .
C41 C 0.6325(3) 0.3934(3) 0.1131(3) 0.0395(12) Uani 1 1 d . . . . .
H41C H 0.683150 0.378542 0.078341 0.047 Uiso 1 1 calc R U . . .
H41D H 0.648762 0.425409 0.135025 0.047 Uiso 1 1 calc R U . . .
C42 C 0.5847(3) 0.4381(3) 0.0632(3) 0.0428(12) Uani 1 1 d . . . . .
H42A H 0.621322 0.479481 0.018632 0.051 Uiso 1 1 calc R U . . .
H42B H 0.568930 0.406213 0.040817 0.051 Uiso 1 1 calc R U . . .
C43 C 0.5068(3) 0.4688(3) 0.1101(3) 0.0441(13) Uani 1 1 d . . . . .
H43A H 0.468350 0.476660 0.083591 0.053 Uiso 1 1 calc R U . . .
H43B H 0.480054 0.431388 0.163259 0.053 Uiso 1 1 calc R U . . .
C44 C 0.5215(3) 0.5414(3) 0.1192(3) 0.0495(14) Uani 1 1 d . . . . .
H44A H 0.573021 0.540044 0.127365 0.059 Uiso 1 1 calc R U . . .
H44B H 0.528479 0.582536 0.069820 0.059 Uiso 1 1 calc R U . . .
C45 C 0.4518(3) 0.5559(3) 0.1879(3) 0.0489(13) Uani 1 1 d . . . . .
H45A H 0.398757 0.543822 0.188184 0.059 Uiso 1 1 calc R U . . .
H45B H 0.454871 0.608687 0.180089 0.059 Uiso 1 1 calc R U . . .
C46 C 0.4551(3) 0.5101(3) 0.2686(3) 0.0408(12) Uani 1 1 d . . . . .
H46A H 0.459262 0.457977 0.273023 0.049 Uiso 1 1 calc R U . . .
H46B H 0.505313 0.526542 0.270176 0.049 Uiso 1 1 calc R U . . .
C47 C 0.3816(3) 0.5157(3) 0.3393(3) 0.0421(12) Uani 1 1 d . . . . .
H47A H 0.331687 0.496438 0.339675 0.051 Uiso 1 1 calc R U . . .
H47B H 0.375394 0.568133 0.333406 0.051 Uiso 1 1 calc R U . . .
C48 C 0.3881(3) 0.4735(3) 0.4193(3) 0.0393(11) Uani 1 1 d . . . . .
H48A H 0.441361 0.488122 0.416550 0.047 Uiso 1 1 calc R U . . .
H48B H 0.344377 0.487756 0.460891 0.047 Uiso 1 1 calc R U . . .
C49 C 0.5551(3) 0.2710(3) 0.1580(3) 0.0432(12) Uani 1 1 d . . . . .
H49A H 0.561567 0.221224 0.191234 0.052 Uiso 1 1 calc R U . . .
H49B H 0.589788 0.277177 0.102457 0.052 Uiso 1 1 calc R U . . .
C50 C 0.4650(3) 0.2767(3) 0.1678(3) 0.0506(14) Uani 1 1 d . . . . .
H50A H 0.460233 0.324102 0.129466 0.061 Uiso 1 1 calc R U . . .
H50B H 0.449470 0.237084 0.154504 0.061 Uiso 1 1 calc R U . . .
C51 C 0.4039(3) 0.2716(3) 0.2505(3) 0.0535(14) Uani 1 1 d . . . . .
H51A H 0.402195 0.221308 0.287453 0.064 Uiso 1 1 calc R U . . .
H51B H 0.424513 0.305754 0.267298 0.064 Uiso 1 1 calc R U . . .
C52 C 0.3170(3) 0.2892(4) 0.2575(4) 0.074(2) Uani 1 1 d . . . . .
H52A H 0.318980 0.338230 0.218167 0.088 Uiso 1 1 calc R U . . .
H52B H 0.294932 0.252981 0.244178 0.088 Uiso 1 1 calc R U . . .
C53 C 0.2592(4) 0.2886(4) 0.3376(4) 0.085(2) Uani 1 1 d . . . . .
H53A H 0.258717 0.239934 0.376880 0.102 Uiso 1 1 calc R U . . .
H53B H 0.203337 0.294269 0.338175 0.102 Uiso 1 1 calc R U . . .
C54 C 0.2782(4) 0.3469(4) 0.3636(4) 0.081(2) Uani 1 1 d D . . . .
H54A H 0.238091 0.384792 0.362091 0.097 Uiso 0.75 1 calc R U P A 1
H54B H 0.333580 0.370810 0.327783 0.097 Uiso 0.75 1 calc R U P A 1
H54C H 0.335833 0.339844 0.357453 0.097 Uiso 0.25 1 calc R U P B 2
H54D H 0.280317 0.392990 0.320329 0.097 Uiso 0.25 1 calc R U P B 2
C55 C 0.2740(4) 0.3099(4) 0.4483(4) 0.0521(18) Uani 0.75 1 d D . P C 1
H55A H 0.217487 0.288074 0.482774 0.063 Uiso 0.75 1 calc R U P C 1
H55B H 0.310490 0.268952 0.448820 0.063 Uiso 0.75 1 calc R U P C 1
C56 C 0.2960(3) 0.3563(3) 0.4841(3) 0.0447(13) Uani 1 1 d D . . . .
H56A H 0.288892 0.325505 0.538525 0.054 Uiso 0.75 1 calc R U P C 1
H56B H 0.256926 0.395074 0.487705 0.054 Uiso 0.75 1 calc R U P C 1
H56C H 0.266917 0.373889 0.528526 0.054 Uiso 0.25 1 calc R U P C 2
H56D H 0.300053 0.302842 0.507046 0.054 Uiso 0.25 1 calc R U P C 2
C57 C 0.2417(11) 0.3684(13) 0.4353(10) 0.0521(18) Uani 0.25 1 d D . P C 2
H57A H 0.188505 0.339819 0.470225 0.063 Uiso 0.25 1 calc R U P C 2
H57B H 0.230626 0.420875 0.418655 0.063 Uiso 0.25 1 calc R U P C 2
C58 C 0.4448(3) 0.3505(2) 0.4384(3) 0.0293(10) Uani 1 1 d . . . . .
C59 C 0.5333(2) 0.3843(2) 0.3982(3) 0.0280(10) Uani 1 1 d . . . . .
H59A H 0.537222 0.433192 0.357975 0.034 Uiso 1 1 calc R U . . .
H59B H 0.550861 0.390172 0.437643 0.034 Uiso 1 1 calc R U . . .
C60 C 0.5808(3) 0.3075(2) 0.2532(2) 0.0294(10) Uani 1 1 d . . . . .
C61 C 0.6154(2) 0.3601(2) 0.2766(2) 0.0270(9) Uani 1 1 d . . . . .
H61A H 0.675932 0.361688 0.253746 0.032 Uiso 1 1 calc R U . . .
H61B H 0.598620 0.410113 0.255918 0.032 Uiso 1 1 calc R U . . .
C62 C 0.5146(3) 0.2843(3) 0.7066(3) 0.0372(11) Uani 1 1 d . . . . .
H62A H 0.456608 0.275800 0.716499 0.045 Uiso 1 1 calc R U . . .
H62B H 0.522415 0.335164 0.703365 0.045 Uiso 1 1 calc R U . . .
C63 C 0.5313(3) 0.2308(3) 0.7780(3) 0.0493(14) Uani 1 1 d . . . . .
H63A H 0.588323 0.241035 0.769715 0.059 Uiso 1 1 calc R U . . .
H63B H 0.494582 0.240479 0.826009 0.059 Uiso 1 1 calc R U . . .
C64 C 0.5189(3) 0.1503(3) 0.7915(3) 0.0413(12) Uani 1 1 d . . . . .
H64A H 0.547895 0.142648 0.740647 0.050 Uiso 1 1 calc R U . . .
H64B H 0.459802 0.138298 0.808642 0.050 Uiso 1 1 calc R U . . .
C65 C 0.5484(3) 0.0962(3) 0.8525(3) 0.0497(14) Uani 1 1 d . . . . .
H65A H 0.606059 0.110622 0.838744 0.060 Uiso 1 1 calc R U . . .
H65B H 0.515150 0.099145 0.905005 0.060 Uiso 1 1 calc R U . . .
C66 C 0.5423(3) 0.0171(3) 0.8565(3) 0.0505(14) Uani 1 1 d . . . . .
H66A H 0.490091 0.007590 0.853673 0.061 Uiso 1 1 calc R U . . .
H66B H 0.541839 -0.016833 0.907561 0.061 Uiso 1 1 calc R U . . .
C67 C 0.6143(3) 0.0018(3) 0.7887(3) 0.0468(13) Uani 1 1 d . . . . .
H67A H 0.625743 0.044841 0.739778 0.056 Uiso 1 1 calc R U . . .
H67B H 0.663660 -0.003636 0.800941 0.056 Uiso 1 1 calc R U . . .
C68 C 0.5995(3) -0.0669(3) 0.7736(3) 0.0499(14) Uani 1 1 d . . . . .
H68A H 0.569318 -0.105673 0.824845 0.060 Uiso 1 1 calc R U . . .
H68B H 0.653150 -0.084983 0.748461 0.060 Uiso 1 1 calc R U . . .
C69 C 0.5510(3) -0.0544(3) 0.7208(3) 0.0446(13) Uani 1 1 d . . . . .
H69A H 0.541062 -0.101813 0.716962 0.054 Uiso 1 1 calc R U . . .
H69B H 0.497208 -0.036583 0.745796 0.054 Uiso 1 1 calc R U . . .
C70 C 0.6448(3) 0.3252(3) 0.5813(3) 0.0349(11) Uani 1 1 d . . . . .
H70A H 0.631438 0.377155 0.570158 0.042 Uiso 1 1 calc R U . . .
H70B H 0.670757 0.317556 0.530187 0.042 Uiso 1 1 calc R U . . .
C71 C 0.7075(3) 0.3118(3) 0.6194(3) 0.0442(12) Uani 1 1 d . . . . .
H71A H 0.681969 0.319587 0.670477 0.053 Uiso 1 1 calc R U . . .
H71B H 0.754675 0.348419 0.585070 0.053 Uiso 1 1 calc R U . . .
C72 C 0.7391(3) 0.2338(3) 0.6336(3) 0.0446(12) Uani 1 1 d . . . . .
H72A H 0.763036 0.223274 0.673423 0.054 Uiso 1 1 calc R U . . .
H72B H 0.692053 0.197606 0.655654 0.054 Uiso 1 1 calc R U . . .
C73 C 0.8038(3) 0.2232(3) 0.5590(3) 0.0486(14) Uani 1 1 d . . . . .
H73A H 0.786413 0.246244 0.514683 0.058 Uiso 1 1 calc R U . . .
H73B H 0.856388 0.248682 0.545390 0.058 Uiso 1 1 calc R U . . .
C74 C 0.8172(3) 0.1421(3) 0.5686(3) 0.0442(12) Uani 1 1 d . . . . .
H74A H 0.820386 0.115878 0.620309 0.053 Uiso 1 1 calc R U . . .
H74B H 0.870032 0.138845 0.527112 0.053 Uiso 1 1 calc R U . . .
C75 C 0.7480(3) 0.1044(2) 0.5633(3) 0.0339(10) Uani 1 1 d . . . . .
H75A H 0.694697 0.118044 0.595502 0.041 Uiso 1 1 calc R U . . .
H75B H 0.753212 0.122997 0.507948 0.041 Uiso 1 1 calc R U . . .
C76 C 0.7485(3) 0.0206(3) 0.5913(3) 0.0365(11) Uani 1 1 d . . . . .
H76A H 0.746867 0.002341 0.645470 0.044 Uiso 1 1 calc R U . . .
H76B H 0.800550 0.007005 0.556996 0.044 Uiso 1 1 calc R U . . .
C77 C 0.6767(3) -0.0183(3) 0.5910(3) 0.0382(11) Uani 1 1 d . . . . .
H77A H 0.681236 -0.003810 0.536056 0.046 Uiso 1 1 calc R U . . .
H77B H 0.680947 -0.071981 0.610747 0.046 Uiso 1 1 calc R U . . .
C78 C 0.5390(3) 0.2450(2) 0.5933(2) 0.0277(10) Uani 1 1 d . . . . .
C79 C 0.4537(3) 0.2039(2) 0.6351(3) 0.0304(10) Uani 1 1 d . . . . .
H79A H 0.439086 0.183358 0.692670 0.036 Uiso 1 1 calc R U . . .
H79B H 0.412341 0.238527 0.625245 0.036 Uiso 1 1 calc R U . . .
C80 C 0.5585(3) 0.0553(2) 0.6039(3) 0.0291(10) Uani 1 1 d . . . . .
C81 C 0.4731(3) 0.0749(2) 0.6516(3) 0.0334(11) Uani 1 1 d . . . . .
H81A H 0.431507 0.036225 0.665225 0.040 Uiso 1 1 calc R U . . .
H81B H 0.472065 0.077068 0.701336 0.040 Uiso 1 1 calc R U . . .
Cl1 Cl 0.61777(17) 0.13605(13) 0.03964(16) 0.1490(12) Uani 1 1 d . . . . .
Cl2 Cl 0.70484(13) 0.19299(13) -0.12932(13) 0.1038(7) Uani 1 1 d . . . . .
Cl3 Cl 0.57442(15) 0.27202(14) -0.04798(13) 0.1130(8) Uani 1 1 d . . . . .
C03J C 0.6537(4) 0.2137(4) -0.0408(3) 0.0652(17) Uani 1 1 d . . . . .
H03J H 0.694650 0.240367 -0.034413 0.078 Uiso 1 1 calc R U . . .
N18 N 0.1119(5) 0.2029(5) 0.6949(6) 0.140(3) Uani 1 1 d . . . . .
C042 C 0.2249(5) 0.1162(5) 0.7160(5) 0.104(3) Uani 1 1 d . . . . .
H04A H 0.271970 0.125336 0.665811 0.156 Uiso 1 1 calc R U . . .
H04B H 0.202382 0.065395 0.736383 0.156 Uiso 1 1 calc R U . . .
H04C H 0.242252 0.124394 0.753975 0.156 Uiso 1 1 calc R U . . .
C045 C 0.1627(5) 0.1657(5) 0.7041(5) 0.088(2) Uani 1 1 d . . . . .
N19 N 0.0409(13) 0.2171(12) 0.5358(12) 0.093(7) Uani 0.3 1 d . . P D 2
N20 N 0.0541(9) 0.1670(8) 0.4725(8) 0.102(5) Uani 0.5 1 d . . P E 1
C82 C 0.0940(9) 0.1440(8) 0.5059(8) 0.053(3) Uani 0.5 1 d . . P E 1
C83 C 0.1418(5) 0.1146(4) 0.5462(5) 0.068(2) Uani 0.8 1 d . . P . .
H83A H 0.199083 0.131449 0.511890 0.102 Uiso 0.5 1 calc R U P E 1
H83B H 0.135523 0.060985 0.564197 0.102 Uiso 0.5 1 calc R U P E 1
H83C H 0.125254 0.130180 0.591897 0.102 Uiso 0.5 1 calc R U P E 1
H83D H 0.138055 0.082355 0.519152 0.102 Uiso 0.3 1 calc R U P E 2
H83E H 0.128403 0.085809 0.601944 0.102 Uiso 0.3 1 calc R U P E 2
H83F H 0.197487 0.137564 0.522039 0.102 Uiso 0.3 1 calc R U P E 2
C84 C 0.0833(13) 0.1723(14) 0.5396(14) 0.054(6) Uani 0.3 1 d . . P D 2

loop_
_atom_site_aniso_label
_atom_site_aniso_U_11
_atom_site_aniso_U_22
_atom_site_aniso_U_33
_atom_site_aniso_U_23
_atom_site_aniso_U_13
_atom_site_aniso_U_12
La1 0.02294(13) 0.03444(16) 0.02759(13) -0.01138(11) -0.00733(10) 0.00673(11)
O1 0.041(2) 0.062(2) 0.0355(19) -0.0089(17) -0.0163(16) -0.0024(18)
O2 0.0271(16) 0.0399(19) 0.0318(17) -0.0087(15) -0.0117(13) 0.0073(14)
O3 0.0286(17) 0.042(2) 0.0375(18) -0.0140(15) -0.0068(14) 0.0097(15)
O4 0.0313(18) 0.083(3) 0.041(2) -0.0158(19) -0.0189(16) 0.0083(18)
O5 0.050(2) 0.067(3) 0.057(2) -0.023(2) -0.025(2) 0.023(2)
O6 0.050(2) 0.134(4) 0.042(2) -0.008(2) -0.0296(19) 0.000(2)
O7 0.0292(18) 0.061(2) 0.052(2) -0.0329(19) -0.0058(16) 0.0015(16)
O8 0.0349(19) 0.055(2) 0.0428(19) -0.0247(18) -0.0039(15) 0.0041(16)
O9 0.042(2) 0.068(3) 0.064(3) -0.019(2) -0.0011(18) -0.025(2)
O10 0.043(2) 0.041(2) 0.052(2) -0.0138(18) 0.0011(17) 0.0116(17)
O11 0.0338(19) 0.044(2) 0.063(2) -0.0231(19) -0.0093(17) 0.0078(16)
O12 0.062(3) 0.035(2) 0.083(3) -0.020(2) -0.023(2) 0.0194(19)
O13 0.045(2) 0.038(2) 0.0372(18) -0.0150(16) -0.0115(15) 0.0161(16)
O14 0.046(2) 0.039(2) 0.0387(19) -0.0168(17) -0.0076(16) 0.0085(16)
O15 0.088(3) 0.070(3) 0.037(2) -0.014(2) -0.026(2) 0.018(2)
N1 0.039(2) 0.044(3) 0.051(3) -0.017(2) -0.025(2) 0.0069(19)
N2 0.032(2) 0.046(3) 0.045(2) -0.026(2) -0.0166(18) 0.0140(19)
N3 0.037(2) 0.049(3) 0.039(2) -0.001(2) -0.020(2) -0.006(2)
N4 0.034(2) 0.049(3) 0.038(2) -0.013(2) -0.0083(19) -0.002(2)
N5 0.040(2) 0.039(3) 0.047(3) -0.016(2) -0.020(2) 0.014(2)
N6 0.039(2) 0.044(3) 0.029(2) -0.009(2) -0.0069(18) 0.004(2)
C1 0.062(4) 0.069(4) 0.048(3) -0.027(3) -0.034(3) 0.014(3)
C2 0.077(4) 0.073(5) 0.058(4) -0.020(3) -0.038(3) 0.014(4)
C3 0.065(4) 0.063(4) 0.048(3) -0.016(3) -0.029(3) 0.018(3)
C4 0.057(4) 0.065(4) 0.038(3) -0.005(3) -0.019(3) 0.009(3)
C5 0.064(4) 0.045(4) 0.053(3) -0.003(3) -0.022(3) 0.013(3)
C6 0.053(3) 0.051(4) 0.057(3) -0.020(3) -0.022(3) 0.013(3)
C7 0.053(3) 0.044(3) 0.069(4) -0.023(3) -0.026(3) 0.014(3)
C8 0.049(3) 0.055(4) 0.068(4) -0.042(3) -0.027(3) 0.021(3)
C9 0.048(3) 0.053(4) 0.072(4) -0.027(3) -0.033(3) 0.006(3)
C10 0.047(3) 0.072(4) 0.071(4) -0.026(3) -0.033(3) 0.004(3)
C11 0.043(3) 0.065(4) 0.053(3) -0.007(3) -0.023(3) 0.007(3)
C12 0.035(3) 0.092(5) 0.055(3) -0.024(3) -0.020(3) 0.018(3)
C13 0.037(3) 0.101(5) 0.055(4) -0.033(4) -0.010(3) 0.009(3)
C14 0.049(3) 0.085(5) 0.050(3) -0.032(3) -0.021(3) 0.022(3)
C15 0.043(3) 0.109(6) 0.059(4) -0.052(4) -0.019(3) 0.037(3)
C16 0.036(3) 0.082(4) 0.046(3) -0.044(3) -0.012(2) 0.024(3)
C17 0.032(3) 0.034(3) 0.044(3) -0.015(2) -0.015(2) 0.012(2)
C18 0.035(3) 0.037(3) 0.045(3) -0.009(2) -0.021(2) 0.005(2)
C19 0.025(2) 0.045(3) 0.034(2) -0.019(2) -0.014(2) 0.011(2)
C20 0.029(2) 0.056(3) 0.027(2) -0.014(2) -0.0077(19) 0.008(2)
La2 0.02154(13) 0.03116(15) 0.02742(13) -0.00790(11) -0.00889(10) -0.00076(10)
O16 0.0250(16) 0.043(2) 0.0393(18) -0.0121(15) -0.0147(14) -0.0029(14)
O17 0.0281(17) 0.052(2) 0.0367(18) -0.0070(16) -0.0134(14) 0.0012(15)
O18 0.0261(17) 0.052(2) 0.049(2) -0.0181(17) -0.0048(15) 0.0009(15)
O19 0.037(2) 0.043(2) 0.077(3) -0.0076(19) -0.0243(19) 0.0014(17)
O20 0.043(2) 0.050(2) 0.064(2) -0.0135(19) -0.0275(18) 0.0061(18)
O21 0.062(2) 0.038(2) 0.076(3) -0.006(2) -0.029(2) 0.015(2)
O22 0.046(2) 0.054(2) 0.050(2) -0.0293(18) -0.0149(17) -0.0041(17)
O23 0.0301(17) 0.042(2) 0.0469(19) -0.0237(17) -0.0052(14) -0.0039(15)
O24 0.040(2) 0.075(3) 0.041(2) -0.026(2) -0.0013(17) 0.0150(19)
O25 0.058(2) 0.040(2) 0.042(2) -0.0122(16) -0.0217(17) -0.0085(17)
O26 0.0412(19) 0.038(2) 0.0412(19) -0.0135(16) -0.0196(15) -0.0022(15)
O27 0.054(2) 0.028(2) 0.058(2) -0.0021(17) -0.0205(18) -0.0043(17)
O28 0.042(2) 0.064(3) 0.0363(19) -0.0175(18) -0.0120(16) -0.0096(18)
O29 0.033(2) 0.098(3) 0.038(2) -0.019(2) -0.0077(16) -0.010(2)
O30 0.068(3) 0.115(4) 0.039(2) -0.032(2) -0.025(2) 0.000(3)
N7 0.029(2) 0.070(3) 0.053(3) -0.040(2) -0.0094(19) 0.008(2)
N8 0.030(2) 0.040(2) 0.038(2) -0.0138(18) -0.0145(17) -0.0019(17)
N9 0.037(2) 0.039(3) 0.041(2) 0.001(2) -0.0136(19) 0.004(2)
N10 0.034(2) 0.034(2) 0.031(2) -0.0117(18) -0.0100(17) 0.0047(18)
N11 0.027(2) 0.036(3) 0.038(2) -0.007(2) -0.0063(17) -0.0048(18)
N12 0.038(2) 0.064(3) 0.036(2) -0.022(2) -0.0141(19) 0.005(2)
C21 0.047(4) 0.074(5) 0.126(6) -0.078(5) -0.016(4) 0.005(3)
C22 0.053(4) 0.050(4) 0.117(6) 0.001(4) -0.034(4) 0.004(3)
C23 0.079(5) 0.058(4) 0.091(5) -0.024(4) -0.021(4) 0.015(4)
C24 0.089(6) 0.072(5) 0.090(6) -0.005(4) -0.017(4) 0.001(4)
C25 0.061(4) 0.055(4) 0.050(3) -0.002(3) -0.019(3) -0.005(3)
C26 0.084(5) 0.055(4) 0.055(4) -0.010(3) -0.018(3) 0.000(4)
C27 0.074(4) 0.081(5) 0.038(3) -0.012(3) -0.018(3) 0.000(4)
C28 0.031(3) 0.065(4) 0.048(3) -0.033(3) -0.013(2) 0.004(2)
C29 0.041(3) 0.106(5) 0.060(4) -0.058(4) -0.007(3) 0.013(3)
C30 0.038(3) 0.106(6) 0.082(5) -0.061(4) 0.001(3) 0.002(3)
C31 0.038(3) 0.082(5) 0.079(4) -0.033(4) -0.011(3) 0.003(3)
C32 0.038(3) 0.105(6) 0.083(4) -0.047(4) -0.023(3) 0.007(3)
C33 0.045(3) 0.096(5) 0.079(4) -0.039(4) -0.023(3) 0.006(3)
C34 0.042(3) 0.086(5) 0.090(5) -0.033(4) -0.013(3) -0.003(3)
C35 0.035(3) 0.079(5) 0.063(4) -0.028(3) -0.019(3) 0.004(3)
C36 0.036(3) 0.048(3) 0.065(3) -0.027(3) -0.022(3) -0.003(2)
C37 0.031(3) 0.063(4) 0.036(3) -0.024(3) -0.012(2) 0.005(2)
C38 0.028(3) 0.071(4) 0.034(3) -0.009(3) -0.007(2) 0.004(3)
C39 0.030(2) 0.032(3) 0.041(3) -0.012(2) -0.017(2) 0.002(2)
C40 0.039(3) 0.046(3) 0.050(3) -0.003(2) -0.025(2) -0.009(2)
La3 0.02776(13) 0.01960(13) 0.02429(13) -0.00758(10) -0.01034(10) 0.00392(10)
O31 0.051(2) 0.0228(17) 0.0331(17) -0.0022(14) -0.0207(15) -0.0037(15)
O32 0.0262(15) 0.0241(16) 0.0260(15) -0.0096(13) -0.0088(12) 0.0059(12)
O33 0.0266(16) 0.0197(17) 0.0483(19) -0.0089(14) -0.0090(14) 0.0009(13)
O34 0.0319(16) 0.0324(18) 0.0286(17) -0.0056(14) -0.0114(13) 0.0043(14)
O35 0.0299(16) 0.0266(17) 0.0328(16) -0.0100(13) -0.0140(13) 0.0034(13)
O36 0.0309(16) 0.0344(18) 0.0297(16) -0.0150(14) -0.0083(13) -0.0005(13)
O37 0.071(3) 0.026(2) 0.109(3) -0.011(2) -0.061(3) 0.0031(18)
O38 0.043(2) 0.035(2) 0.056(2) -0.0161(17) -0.0241(17) 0.0070(16)
O39 0.044(2) 0.070(3) 0.078(3) -0.037(2) 0.002(2) -0.021(2)
O40 0.0267(16) 0.034(2) 0.0428(19) -0.0162(16) -0.0065(14) 0.0063(14)
O41 0.077(3) 0.0211(17) 0.0295(18) -0.0098(14) -0.0116(17) 0.0098(17)
N13 0.0260(19) 0.026(2) 0.040(2) -0.0118(17) -0.0087(16) 0.0038(16)
N14 0.038(2) 0.032(2) 0.029(2) -0.0063(17) -0.0143(17) -0.0007(17)
N15 0.032(2) 0.032(2) 0.034(2) -0.0161(17) -0.0137(16) 0.0038(16)
N16 0.034(2) 0.027(2) 0.037(2) -0.0071(17) -0.0168(17) 0.0039(17)
N17 0.039(2) 0.036(3) 0.049(3) -0.025(2) -0.015(2) 0.000(2)
C41 0.035(3) 0.044(3) 0.032(3) -0.007(2) -0.011(2) -0.001(2)
C42 0.045(3) 0.047(3) 0.027(2) -0.002(2) -0.014(2) -0.002(2)
C43 0.046(3) 0.045(3) 0.039(3) -0.004(2) -0.024(2) 0.002(2)
C44 0.052(3) 0.040(3) 0.049(3) -0.001(2) -0.026(3) 0.001(3)
C45 0.057(3) 0.032(3) 0.058(3) -0.009(3) -0.031(3) 0.009(2)
C46 0.039(3) 0.030(3) 0.053(3) -0.010(2) -0.022(2) 0.005(2)
C47 0.044(3) 0.027(3) 0.062(3) -0.020(2) -0.026(3) 0.011(2)
C48 0.040(3) 0.032(3) 0.051(3) -0.022(2) -0.018(2) 0.017(2)
C49 0.059(3) 0.039(3) 0.036(3) -0.014(2) -0.021(2) -0.001(2)
C50 0.063(4) 0.048(3) 0.052(3) -0.020(3) -0.028(3) -0.011(3)
C51 0.058(4) 0.055(4) 0.053(3) -0.023(3) -0.023(3) -0.008(3)
C52 0.049(4) 0.114(6) 0.083(5) -0.061(4) -0.025(3) -0.010(4)
C53 0.062(4) 0.111(6) 0.089(5) -0.058(5) -0.014(4) -0.021(4)
C54 0.076(5) 0.094(6) 0.081(5) -0.050(4) -0.018(4) -0.021(4)
C55 0.037(4) 0.052(5) 0.070(5) -0.026(4) -0.019(3) 0.001(3)
C56 0.027(2) 0.044(3) 0.058(3) -0.017(3) -0.013(2) 0.006(2)
C57 0.037(4) 0.052(5) 0.070(5) -0.026(4) -0.019(3) 0.001(3)
C58 0.027(2) 0.026(3) 0.036(2) -0.015(2) -0.0108(19) 0.0063(19)
C59 0.025(2) 0.021(2) 0.039(2) -0.017(2) -0.0089(19) 0.0035(18)
C60 0.029(2) 0.028(3) 0.032(2) -0.008(2) -0.0155(19) 0.0057(19)
C61 0.025(2) 0.028(2) 0.025(2) -0.0052(18) -0.0092(17) 0.0005(18)
C62 0.044(3) 0.038(3) 0.035(3) -0.021(2) -0.014(2) 0.007(2)
C63 0.058(3) 0.061(4) 0.035(3) -0.023(3) -0.020(2) 0.008(3)
C64 0.041(3) 0.051(3) 0.034(3) -0.015(2) -0.017(2) 0.004(2)
C65 0.040(3) 0.068(4) 0.032(3) -0.009(3) -0.013(2) 0.004(3)
C66 0.045(3) 0.055(4) 0.034(3) 0.001(2) -0.013(2) 0.006(3)
C67 0.042(3) 0.047(3) 0.037(3) 0.001(2) -0.014(2) 0.003(2)
C68 0.051(3) 0.038(3) 0.040(3) 0.008(2) -0.019(2) 0.008(3)
C69 0.049(3) 0.029(3) 0.041(3) 0.005(2) -0.018(2) -0.005(2)
C70 0.040(3) 0.028(3) 0.038(3) -0.014(2) -0.014(2) -0.003(2)
C71 0.047(3) 0.037(3) 0.061(3) -0.026(3) -0.027(3) 0.003(2)
C72 0.041(3) 0.043(3) 0.053(3) -0.018(3) -0.021(2) 0.003(2)
C73 0.035(3) 0.035(3) 0.071(4) -0.018(3) -0.015(3) -0.002(2)
C74 0.028(2) 0.041(3) 0.062(3) -0.022(3) -0.014(2) 0.004(2)
C75 0.033(2) 0.029(3) 0.041(3) -0.013(2) -0.016(2) 0.009(2)
C76 0.035(3) 0.035(3) 0.045(3) -0.018(2) -0.020(2) 0.014(2)
C77 0.044(3) 0.028(3) 0.045(3) -0.014(2) -0.021(2) 0.014(2)
C78 0.026(2) 0.023(2) 0.032(2) -0.0085(19) -0.0117(19) 0.0068(18)
C79 0.032(2) 0.029(3) 0.032(2) -0.014(2) -0.0112(19) 0.0068(19)
C80 0.033(2) 0.022(2) 0.034(3) -0.007(2) -0.019(2) 0.0007(19)
C81 0.034(2) 0.027(3) 0.033(2) -0.003(2) -0.012(2) -0.002(2)
Cl1 0.141(2) 0.0746(15) 0.132(2) 0.0109(14) 0.0016(17) 0.0185(15)
Cl2 0.1008(15) 0.1304(19) 0.1061(15) -0.0676(14) -0.0414(12) -0.0040(13)
Cl3 0.1221(17) 0.1251(19) 0.1115(16) -0.0420(14) -0.0744(15) 0.0578(15)
C03J 0.067(4) 0.076(5) 0.057(4) -0.025(3) -0.026(3) 0.006(3)
N18 0.108(6) 0.103(6) 0.259(11) -0.101(7) -0.094(7) 0.034(5)
C042 0.101(6) 0.122(7) 0.127(7) -0.075(6) -0.060(6) 0.037(6)
C045 0.073(5) 0.077(6) 0.131(7) -0.060(5) -0.037(5) 0.009(4)
N19 0.073(13) 0.064(14) 0.086(15) 0.020(11) -0.016(11) -0.005(12)
N20 0.087(10) 0.112(12) 0.080(9) -0.009(8) -0.028(8) -0.001(8)
C82 0.058(9) 0.040(8) 0.048(8) -0.006(6) -0.014(7) -0.008(6)
C83 0.070(5) 0.057(5) 0.070(5) -0.021(4) -0.021(4) 0.009(4)
C84 0.034(11) 0.039(14) 0.065(15) 0.003(11) -0.013(10) -0.010(10)

loop_
_atom_type_symbol
_atom_type_description
_atom_type_scat_dispersion_real
_atom_type_scat_dispersion_imag
_atom_type_scat_source
C C 0.0033 0.0016 'International Tables Vol C Tables 4.2.6.8 and 6.1.1.4'
H H 0.0000 0.0000 'International Tables Vol C Tables 4.2.6.8 and 6.1.1.4'
Cl Cl 0.1484 0.1585 'International Tables Vol C Tables 4.2.6.8 and 6.1.1.4'
La La -0.2871 2.4523 'International Tables Vol C Tables 4.2.6.8 and 6.1.1.4'
N N 0.0061 0.0033 'International Tables Vol C Tables 4.2.6.8 and 6.1.1.4'
O O 0.0106 0.0060 'International Tables Vol C Tables 4.2.6.8 and 6.1.1.4'

loop_
_geom_angle_atom_site_label_1
_geom_angle_atom_site_label_2
_geom_angle_atom_site_label_3
_geom_angle
_geom_angle_site_symmetry_1
_geom_angle_site_symmetry_3
_geom_angle_publ_flag
O1 La1 O2 58.74(9) . . ?
O1 La1 O4 119.53(10) . . ?
O1 La1 O5 150.92(12) . . ?
O1 La1 O7 136.34(11) . . ?
O1 La1 O8 134.75(10) . . ?
O1 La1 O10 102.78(12) . . ?
O1 La1 O11 79.53(11) . . ?
O1 La1 O13 66.88(10) . . ?
O1 La1 O14 69.06(11) . . ?
O3 La1 O1 74.41(11) . . ?
O3 La1 O2 59.71(10) . . ?
O3 La1 O4 68.13(11) . . ?
O3 La1 O5 112.07(11) . . ?
O3 La1 O7 71.89(10) . . ?
O3 La1 O8 116.55(11) . . ?
O3 La1 O10 172.09(10) . . ?
O3 La1 O11 123.80(10) . . ?
O3 La1 O13 118.23(10) . . ?
O3 La1 O14 73.47(10) . . ?
O4 La1 O2 61.64(9) . . ?
O4 La1 O5 47.47(11) . . ?
O4 La1 O8 104.49(10) . . ?
O4 La1 O10 107.93(11) . . ?
O5 La1 O2 98.84(10) . . ?
O7 La1 O2 121.38(10) . . ?
O7 La1 O4 71.35(11) . . ?
O7 La1 O5 69.67(12) . . ?
O7 La1 O8 48.38(10) . . ?
O7 La1 O10 113.90(11) . . ?
O7 La1 O14 75.28(11) . . ?
O8 La1 O2 166.12(10) . . ?
O8 La1 O5 69.55(11) . . ?
O8 La1 O10 70.78(11) . . ?
O10 La1 O2 112.44(10) . . ?
O10 La1 O5 66.75(12) . . ?
O11 La1 O2 64.15(10) . . ?
O11 La1 O4 83.88(12) . . ?
O11 La1 O5 73.51(12) . . ?
O11 La1 O7 143.19(11) . . ?
O11 La1 O8 117.23(11) . . ?
O11 La1 O10 48.32(10) . . ?
O11 La1 O14 138.50(11) . . ?
O13 La1 O2 123.88(10) . . ?
O13 La1 O4 172.78(10) . . ?
O13 La1 O5 125.32(11) . . ?
O13 La1 O7 106.64(11) . . ?
O13 La1 O8 69.97(10) . . ?
O13 La1 O10 66.20(11) . . ?
O13 La1 O11 94.49(11) . . ?
O13 La1 O14 48.79(10) . . ?
O14 La1 O2 116.11(9) . . ?
O14 La1 O4 135.05(11) . . ?
O14 La1 O5 139.85(11) . . ?
O14 La1 O8 72.74(11) . . ?
O14 La1 O10 112.74(10) . . ?
C17 O1 La1 128.0(3) . . ?
C18 O2 La1 112.9(2) . . ?
C20 O2 La1 116.5(3) . . ?
C20 O2 C18 115.0(3) . . ?
C19 O3 La1 131.9(3) . . ?
N3 O4 La1 99.1(3) . . ?
N3 O5 La1 95.9(3) . . ?
N4 O7 La1 98.6(3) . . ?
N4 O8 La1 96.6(2) . . ?
N5 O10 La1 96.9(3) . . ?
N5 O11 La1 98.6(3) . . ?
N6 O13 La1 97.7(3) . . ?
N6 O14 La1 95.9(3) . . ?
C9 N1 C1 118.1(4) . . ?
C17 N1 C1 118.9(4) . . ?
C17 N1 C9 122.6(4) . . ?
C16 N2 C8 117.0(4) . . ?
C19 N2 C8 118.4(4) . . ?
C19 N2 C16 124.0(4) . . ?
O4 N3 O5 117.4(4) . . ?
O6 N3 O4 120.9(5) . . ?
O6 N3 O5 121.7(4) . . ?
O7 N4 La1 57.4(2) . . ?
O7 N4 O8 116.4(4) . . ?
O8 N4 La1 59.0(2) . . ?
O9 N4 La1 179.0(4) . . ?
O9 N4 O7 122.2(5) . . ?
O9 N4 O8 121.4(4) . . ?
O10 N5 La1 59.3(2) . . ?
O10 N5 O11 116.0(4) . . ?
O11 N5 La1 56.8(2) . . ?
O12 N5 La1 176.4(3) . . ?
O12 N5 O10 122.9(4) . . ?
O12 N5 O11 121.1(4) . . ?
O13 N6 La1 57.8(2) . . ?
O14 N6 La1 59.6(2) . . ?
O14 N6 O13 116.6(4) . . ?
O15 N6 La1 169.3(3) . . ?
O15 N6 O13 121.0(4) . . ?
O15 N6 O14 122.4(4) . . ?
N1 C1 H1A 108.5 . . ?
N1 C1 H1B 108.5 . . ?
N1 C1 C2 114.9(5) . . ?
H1A C1 H1B 107.5 . . ?
C2 C1 H1A 108.5 . . ?
C2 C1 H1B 108.5 . . ?
C1 C2 H2A 108.6 . . ?
C1 C2 H2B 108.6 . . ?
H2A C2 H2B 107.6 . . ?
C3 C2 C1 114.6(5) . . ?
C3 C2 H2A 108.6 . . ?
C3 C2 H2B 108.6 . . ?
C2 C3 H3A 108.3 . . ?
C2 C3 H3B 108.3 . . ?
C2 C3 C4 115.8(5) . . ?
H3A C3 H3B 107.4 . . ?
C4 C3 H3A 108.3 . . ?
C4 C3 H3B 108.3 . . ?
C3 C4 H4A 109.1 . . ?
C3 C4 H4B 109.1 . . ?
C3 C4 C5 112.6(5) . . ?
H4A C4 H4B 107.8 . . ?
C5 C4 H4A 109.1 . . ?
C5 C4 H4B 109.1 . . ?
C4 C5 H5A 109.1 . . ?
C4 C5 H5B 109.1 . . ?
H5A C5 H5B 107.9 . . ?
C6 C5 C4 112.3(5) . . ?
C6 C5 H5A 109.1 . . ?
C6 C5 H5B 109.1 . . ?
C5 C6 H6A 108.5 . . ?
C5 C6 H6B 108.5 . . ?
C5 C6 C7 115.2(5) . . ?
H6A C6 H6B 107.5 . . ?
C7 C6 H6A 108.5 . . ?
C7 C6 H6B 108.5 . . ?
C6 C7 H7A 108.7 . . ?
C6 C7 H7B 108.7 . . ?
C6 C7 C8 114.4(4) . . ?
H7A C7 H7B 107.6 . . ?
C8 C7 H7A 108.7 . . ?
C8 C7 H7B 108.7 . . ?
N2 C8 C7 114.1(4) . . ?
N2 C8 H8A 108.7 . . ?
N2 C8 H8B 108.7 . . ?
C7 C8 H8A 108.7 . . ?
C7 C8 H8B 108.7 . . ?
H8A C8 H8B 107.6 . . ?
N1 C9 H9A 108.5 . . ?
N1 C9 H9B 108.5 . . ?
N1 C9 C10 115.3(5) . . ?
H9A C9 H9B 107.5 . . ?
C10 C9 H9A 108.5 . . ?
C10 C9 H9B 108.5 . . ?
C9 C10 H10A 108.7 . . ?
C9 C10 H10B 108.7 . . ?
H10A C10 H10B 107.6 . . ?
C11 C10 C9 114.4(4) . . ?
C11 C10 H10A 108.7 . . ?
C11 C10 H10B 108.7 . . ?
C10 C11 H11A 108.7 . . ?
C10 C11 H11B 108.7 . . ?
C10 C11 C12 114.1(5) . . ?
H11A C11 H11B 107.6 . . ?
C12 C11 H11A 108.7 . . ?
C12 C11 H11B 108.7 . . ?
C11 C12 H12A 109.3 . . ?
C11 C12 H12B 109.3 . . ?
H12A C12 H12B 108.0 . . ?
C13 C12 C11 111.6(5) . . ?
C13 C12 H12A 109.3 . . ?
C13 C12 H12B 109.3 . . ?
C12 C13 H13A 108.4 . . ?
C12 C13 H13B 108.4 . . ?
C12 C13 C14 115.5(5) . . ?
H13A C13 H13B 107.5 . . ?
C14 C13 H13A 108.4 . . ?
C14 C13 H13B 108.4 . . ?
C13 C14 H14A 108.9 . . ?
C13 C14 H14B 108.9 . . ?
H14A C14 H14B 107.7 . . ?
C15 C14 C13 113.5(5) . . ?
C15 C14 H14A 108.9 . . ?
C15 C14 H14B 108.9 . . ?
C14 C15 H15A 108.8 . . ?
C14 C15 H15B 108.8 . . ?
C14 C15 C16 113.7(5) . . ?
H15A C15 H15B 107.7 . . ?
C16 C15 H15A 108.8 . . ?
C16 C15 H15B 108.8 . . ?
N2 C16 C15 113.3(4) . . ?
N2 C16 H16A 108.9 . . ?
N2 C16 H16B 108.9 . . ?
C15 C16 H16A 108.9 . . ?
C15 C16 H16B 108.9 . . ?
H16A C16 H16B 107.7 . . ?
O1 C17 N1 121.7(4) . . ?
O1 C17 C18 117.9(4) . . ?
N1 C17 C18 120.4(4) . . ?
O2 C18 C17 108.8(4) . . ?
O2 C18 H18A 109.9 . . ?
O2 C18 H18B 109.9 . . ?
C17 C18 H18A 109.9 . . ?
C17 C18 H18B 109.9 . . ?
H18A C18 H18B 108.3 . . ?
O3 C19 N2 121.9(4) . . ?
O3 C19 C20 118.2(4) . . ?
N2 C19 C20 120.0(4) . . ?
O2 C20 C19 109.8(3) . . ?
O2 C20 H20A 109.7 . . ?
O2 C20 H20B 109.7 . . ?
C19 C20 H20A 109.7 . . ?
C19 C20 H20B 109.7 . . ?
H20A C20 H20B 108.2 . . ?
O16 La2 O17 59.58(9) . . ?
O16 La2 O18 75.77(11) . . ?
O16 La2 O19 72.23(11) . . ?
O16 La2 O20 116.96(11) . . ?
O16 La2 O22 75.82(10) . . ?
O16 La2 O23 119.27(10) . . ?
O16 La2 O25 70.42(10) . . ?
O16 La2 O26 114.17(10) . . ?
O16 La2 O28 169.03(10) . . ?
O16 La2 O29 123.57(10) . . ?
O18 La2 O17 58.39(10) . . ?
O18 La2 O19 120.70(11) . . ?
O18 La2 O20 146.29(11) . . ?
O18 La2 O22 143.06(11) . . ?
O18 La2 O23 135.01(10) . . ?
O18 La2 O25 72.45(11) . . ?
O18 La2 O26 65.95(10) . . ?
O18 La2 O28 94.30(11) . . ?
O18 La2 O29 76.14(12) . . ?
O19 La2 O17 62.42(10) . . ?
O19 La2 O28 110.05(11) . . ?
O20 La2 O17 99.40(10) . . ?
O20 La2 O19 47.72(11) . . ?
O20 La2 O28 69.03(12) . . ?
O22 La2 O17 122.58(10) . . ?
O22 La2 O19 71.23(11) . . ?
O22 La2 O20 69.21(11) . . ?
O22 La2 O25 76.10(11) . . ?
O22 La2 O28 115.15(10) . . ?
O23 La2 O17 166.60(10) . . ?
O23 La2 O19 104.21(10) . . ?
O23 La2 O20 68.72(11) . . ?
O23 La2 O22 48.44(10) . . ?
O23 La2 O25 74.13(10) . . ?
O23 La2 O28 71.07(10) . . ?
O25 La2 O17 115.46(10) . . ?
O25 La2 O19 135.05(11) . . ?
O25 La2 O20 140.36(11) . . ?
O25 La2 O28 111.42(10) . . ?
O26 La2 O17 123.83(10) . . ?
O26 La2 O19 172.44(10) . . ?
O26 La2 O20 124.84(11) . . ?
O26 La2 O22 105.80(10) . . ?
O26 La2 O23 69.42(10) . . ?
O26 La2 O25 48.37(10) . . ?
O26 La2 O28 64.49(10) . . ?
O28 La2 O17 111.35(9) . . ?
O29 La2 O17 64.00(10) . . ?
O29 La2 O19 81.94(13) . . ?
O29 La2 O20 70.99(12) . . ?
O29 La2 O22 140.19(12) . . ?
O29 La2 O23 115.30(10) . . ?
O29 La2 O25 140.57(12) . . ?
O29 La2 O26 96.97(12) . . ?
O29 La2 O28 47.93(10) . . ?
C39 O16 La2 131.7(3) . . ?
C38 O17 La2 111.4(3) . . ?
C40 O17 La2 115.0(3) . . ?
C40 O17 C38 114.5(4) . . ?
C37 O18 La2 131.4(3) . . ?
N9 O19 La2 97.3(3) . . ?
N9 O20 La2 96.9(3) . . ?
N10 O22 La2 96.6(2) . . ?
N10 O23 La2 97.5(2) . . ?
N11 O25 La2 95.3(2) . . ?
N11 O26 La2 97.6(3) . . ?
N12 O28 La2 96.1(3) . . ?
N12 O29 La2 99.0(3) . . ?
C29 N7 C21 118.3(5) . . ?
C37 N7 C21 118.0(4) . . ?
C37 N7 C29 122.9(5) . . ?
C28 N8 C36 117.0(4) . . ?
C39 N8 C28 117.6(4) . . ?
C39 N8 C36 123.3(4) . . ?
O19 N9 O20 117.2(4) . . ?
O21 N9 O19 122.1(5) . . ?
O21 N9 O20 120.7(4) . . ?
O22 N10 La2 59.0(2) . . ?
O23 N10 La2 58.4(2) . . ?
O23 N10 O22 117.4(4) . . ?
O24 N10 La2 177.9(3) . . ?
O24 N10 O22 120.9(4) . . ?
O24 N10 O23 121.6(4) . . ?
O25 N11 La2 60.1(2) . . ?
O26 N11 La2 58.3(2) . . ?
O26 N11 O25 117.3(4) . . ?
O27 N11 La2 169.6(3) . . ?
O27 N11 O25 120.7(4) . . ?
O27 N11 O26 121.9(4) . . ?
O28 N12 La2 59.8(2) . . ?
O28 N12 O29 116.9(4) . . ?
O29 N12 La2 57.1(2) . . ?
O30 N12 La2 176.4(4) . . ?
O30 N12 O28 122.0(4) . . ?
O30 N12 O29 121.2(4) . . ?
N7 C21 H21A 108.4 . . ?
N7 C21 H21B 108.4 . . ?
N7 C21 C22 115.7(5) . . ?
H21A C21 H21B 107.4 . . ?
C22 C21 H21A 108.4 . . ?
C22 C21 H21B 108.4 . . ?
C21 C22 H22A 108.0 . . ?
C21 C22 H22B 108.0 . . ?
H22A C22 H22B 107.3 . . ?
C23 C22 C21 117.1(6) . . ?
C23 C22 H22A 108.0 . . ?
C23 C22 H22B 108.0 . . ?
C22 C23 H23A 109.3 . . ?
C22 C23 H23B 109.3 . . ?
C22 C23 C24 111.8(6) . . ?
H23A C23 H23B 107.9 . . ?
C24 C23 H23A 109.3 . . ?
C24 C23 H23B 109.3 . . ?
C23 C24 H24A 107.9 . . ?
C23 C24 H24B 107.9 . . ?
H24A C24 H24B 107.2 . . ?
C25 C24 C23 117.8(6) . . ?
C25 C24 H24A 107.9 . . ?
C25 C24 H24B 107.9 . . ?
C24 C25 H25A 108.8 . . ?
C24 C25 H25B 108.8 . . ?
C24 C25 C26 113.8(5) . . ?
H25A C25 H25B 107.7 . . ?
C26 C25 H25A 108.8 . . ?
C26 C25 H25B 108.8 . . ?
C25 C26 H26A 107.8 . . ?
C25 C26 H26B 107.8 . . ?
H26A C26 H26B 107.2 . . ?
C27 C26 C25 117.9(5) . . ?
C27 C26 H26A 107.8 . . ?
C27 C26 H26B 107.8 . . ?
C26 C27 H27A 108.4 . . ?
C26 C27 H27B 108.4 . . ?
C26 C27 C28 115.6(5) . . ?
H27A C27 H27B 107.5 . . ?
C28 C27 H27A 108.4 . . ?
C28 C27 H27B 108.4 . . ?
N8 C28 C27 115.5(4) . . ?
N8 C28 H28A 108.4 . . ?
N8 C28 H28B 108.4 . . ?
C27 C28 H28A 108.4 . . ?
C27 C28 H28B 108.4 . . ?
H28A C28 H28B 107.5 . . ?
N7 C29 H29A 109.2 . . ?
N7 C29 H29B 109.2 . . ?
N7 C29 C30 112.0(5) . . ?
H29A C29 H29B 107.9 . . ?
C30 C29 H29A 109.2 . . ?
C30 C29 H29B 109.2 . . ?
C29 C30 H30A 109.4 . . ?
C29 C30 H30B 109.4 . . ?
H30A C30 H30B 108.0 . . ?
C31 C30 C29 111.0(6) . . ?
C31 C30 H30A 109.4 . . ?
C31 C30 H30B 109.4 . . ?
C30 C31 H31A 108.8 . . ?
C30 C31 H31B 108.8 . . ?
C30 C31 C32 113.9(6) . . ?
H31A C31 H31B 107.7 . . ?
C32 C31 H31A 108.8 . . ?
C32 C31 H31B 108.8 . . ?
C31 C32 H32A 109.9 . . ?
C31 C32 H32B 109.9 . . ?
C31 C32 C33 109.1(5) . . ?
H32A C32 H32B 108.3 . . ?
C33 C32 H32A 109.9 . . ?
C33 C32 H32B 109.9 . . ?
C32 C33 H33A 108.7 . . ?
C32 C33 H33B 108.7 . . ?
H33A C33 H33B 107.6 . . ?
C34 C33 C32 114.0(6) . . ?
C34 C33 H33A 108.7 . . ?
C34 C33 H33B 108.7 . . ?
C33 C34 H34A 107.7 . . ?
C33 C34 H34B 107.7 . . ?
C33 C34 C35 118.4(6) . . ?
H34A C34 H34B 107.1 . . ?
C35 C34 H34A 107.7 . . ?
C35 C34 H34B 107.7 . . ?
C34 C35 H35A 108.2 . . ?
C34 C35 H35B 108.2 . . ?
C34 C35 C36 116.4(5) . . ?
H35A C35 H35B 107.3 . . ?
C36 C35 H35A 108.2 . . ?
C36 C35 H35B 108.2 . . ?
N8 C36 C35 114.1(4) . . ?
N8 C36 H36A 108.7 . . ?
N8 C36 H36B 108.7 . . ?
C35 C36 H36A 108.7 . . ?
C35 C36 H36B 108.7 . . ?
H36A C36 H36B 107.6 . . ?
O18 C37 N7 121.9(5) . . ?
O18 C37 C38 116.9(5) . . ?
N7 C37 C38 121.2(4) . . ?
O17 C38 C37 110.3(4) . . ?
O17 C38 H38A 109.6 . . ?
O17 C38 H38B 109.6 . . ?
C37 C38 H38A 109.6 . . ?
C37 C38 H38B 109.6 . . ?
H38A C38 H38B 108.1 . . ?
O16 C39 N8 120.7(4) . . ?
O16 C39 C40 118.6(4) . . ?
N8 C39 C40 120.7(4) . . ?
O17 C40 C39 110.5(4) . . ?
O17 C40 H40C 109.5 . . ?
O17 C40 H40D 109.5 . . ?
C39 C40 H40C 109.5 . . ?
C39 C40 H40D 109.5 . . ?
H40C C40 H40D 108.1 . . ?
O31 La3 O32 59.78(9) . . ?
O31 La3 O35 151.81(9) . . ?
O31 La3 O36 128.78(9) . . ?
O31 La3 O37 80.19(11) . . ?
O31 La3 O38 110.27(10) . . ?
O31 La3 O40 82.95(10) . . ?
O31 La3 O41 70.91(10) . . ?
O32 La3 O35 117.72(8) . . ?
O33 La3 O31 82.83(10) . . ?
O33 La3 O32 60.96(8) . . ?
O33 La3 O35 73.44(9) . . ?
O33 La3 O36 76.24(10) . . ?
O33 La3 O37 64.10(10) . . ?
O33 La3 O38 102.43(10) . . ?
O33 La3 O40 122.33(10) . . ?
O33 La3 O41 145.65(11) . . ?
O34 La3 O31 144.17(10) . . ?
O34 La3 O32 132.01(9) . . ?
O34 La3 O33 132.98(10) . . ?
O34 La3 O35 60.94(9) . . ?
O34 La3 O36 71.93(10) . . ?
O34 La3 O37 111.67(10) . . ?
O34 La3 O38 66.61(10) . . ?
O34 La3 O40 77.77(10) . . ?
O34 La3 O41 75.43(10) . . ?
O36 La3 O32 69.19(9) . . ?
O36 La3 O35 60.13(9) . . ?
O36 La3 O37 127.44(11) . . ?
O36 La3 O38 119.61(9) . . ?
O36 La3 O41 137.73(11) . . ?
O37 La3 O32 113.98(9) . . ?
O37 La3 O35 75.92(11) . . ?
O38 La3 O32 160.28(9) . . ?
O38 La3 O35 61.92(9) . . ?
O38 La3 O37 46.33(10) . . ?
O40 La3 O32 63.61(9) . . ?
O40 La3 O35 122.55(9) . . ?
O40 La3 O36 70.60(10) . . ?
O40 La3 O37 161.00(12) . . ?
O40 La3 O38 134.85(10) . . ?
O40 La3 O41 76.88(11) . . ?
O41 La3 O32 118.61(9) . . ?
O41 La3 O35 122.96(9) . . ?
O41 La3 O37 89.31(13) . . ?
O41 La3 O38 68.22(11) . . ?
C60 O31 La3 129.7(3) . . ?
C59 O32 La3 114.7(2) . . ?
C61 O32 La3 117.4(2) . . ?
C61 O32 C59 116.2(3) . . ?
C58 O33 La3 128.0(3) . . ?
C80 O34 La3 129.5(3) . . ?
C79 O35 La3 111.5(2) . . ?
C79 O35 C81 114.3(3) . . ?
C81 O35 La3 115.0(2) . . ?
C78 O36 La3 128.3(3) . . ?
N17 O37 La3 96.1(3) . . ?
N17 O38 La3 96.2(3) . . ?
La3 O40 H40A 128.0 . . ?
La3 O40 H40B 126.9 . . ?
H40A O40 H40B 104.5 . . ?
La3 O41 H41A 127.0 . . ?
La3 O41 H41B 125.3 . . ?
H41A O41 H41B 104.5 . . ?
C48 N13 C56 116.4(4) . . ?
C58 N13 C48 123.1(4) . . ?
C58 N13 C56 119.4(4) . . ?
C49 N14 C41 116.7(4) . . ?
C60 N14 C41 123.1(4) . . ?
C60 N14 C49 118.8(4) . . ?
C62 N15 C70 117.7(4) . . ?
C78 N15 C62 122.4(4) . . ?
C78 N15 C70 118.0(4) . . ?
C69 N16 C77 117.7(4) . . ?
C80 N16 C69 123.6(4) . . ?
C80 N16 C77 117.6(4) . . ?
O37 N17 O38 116.5(4) . . ?
O39 N17 O37 124.4(5) . . ?
O39 N17 O38 119.1(4) . . ?
N14 C41 H41C 108.9 . . ?
N14 C41 H41D 108.9 . . ?
N14 C41 C42 113.5(4) . . ?
H41C C41 H41D 107.7 . . ?
C42 C41 H41C 108.9 . . ?
C42 C41 H41D 108.9 . . ?
C41 C42 H42A 108.8 . . ?
C41 C42 H42B 108.8 . . ?
H42A C42 H42B 107.7 . . ?
C43 C42 C41 113.7(4) . . ?
C43 C42 H42A 108.8 . . ?
C43 C42 H42B 108.8 . . ?
C42 C43 H43A 108.5 . . ?
C42 C43 H43B 108.5 . . ?
H43A C43 H43B 107.5 . . ?
C44 C43 C42 115.0(4) . . ?
C44 C43 H43A 108.5 . . ?
C44 C43 H43B 108.5 . . ?
C43 C44 H44A 108.9 . . ?
C43 C44 H44B 108.9 . . ?
H44A C44 H44B 107.7 . . ?
C45 C44 C43 113.2(4) . . ?
C45 C44 H44A 108.9 . . ?
C45 C44 H44B 108.9 . . ?
C44 C45 H45A 109.1 . . ?
C44 C45 H45B 109.1 . . ?
C44 C45 C46 112.3(4) . . ?
H45A C45 H45B 107.9 . . ?
C46 C45 H45A 109.1 . . ?
C46 C45 H45B 109.1 . . ?
C45 C46 H46A 108.7 . . ?
C45 C46 H46B 108.7 . . ?
H46A C46 H46B 107.6 . . ?
C47 C46 C45 114.2(4) . . ?
C47 C46 H46A 108.7 . . ?
C47 C46 H46B 108.7 . . ?
C46 C47 H47A 108.8 . . ?
C46 C47 H47B 108.8 . . ?
C46 C47 C48 113.7(4) . . ?
H47A C47 H47B 107.7 . . ?
C48 C47 H47A 108.8 . . ?
C48 C47 H47B 108.8 . . ?
N13 C48 C47 113.3(4) . . ?
N13 C48 H48A 108.9 . . ?
N13 C48 H48B 108.9 . . ?
C47 C48 H48A 108.9 . . ?
C47 C48 H48B 108.9 . . ?
H48A C48 H48B 107.7 . . ?
N14 C49 H49A 108.9 . . ?
N14 C49 H49B 108.9 . . ?
N14 C49 C50 113.4(4) . . ?
H49A C49 H49B 107.7 . . ?
C50 C49 H49A 108.9 . . ?
C50 C49 H49B 108.9 . . ?
C49 C50 H50A 108.5 . . ?
C49 C50 H50B 108.5 . . ?
H50A C50 H50B 107.5 . . ?
C51 C50 C49 114.9(4) . . ?
C51 C50 H50A 108.5 . . ?
C51 C50 H50B 108.5 . . ?
C50 C51 H51A 108.5 . . ?
C50 C51 H51B 108.5 . . ?
H51A C51 H51B 107.5 . . ?
C52 C51 C50 115.1(5) . . ?
C52 C51 H51A 108.5 . . ?
C52 C51 H51B 108.5 . . ?
C51 C52 H52A 108.6 . . ?
C51 C52 H52B 108.6 . . ?
H52A C52 H52B 107.6 . . ?
C53 C52 C51 114.5(5) . . ?
C53 C52 H52A 108.6 . . ?
C53 C52 H52B 108.6 . . ?
C52 C53 H53A 108.3 . . ?
C52 C53 H53B 108.3 . . ?
C52 C53 C54 115.9(5) . . ?
H53A C53 H53B 107.4 . . ?
C54 C53 H53A 108.3 . . ?
C54 C53 H53B 108.3 . . ?
C53 C54 H54A 110.0 . . ?
C53 C54 H54B 110.0 . . ?
C53 C54 H54C 103.1 . . ?
C53 C54 H54D 103.1 . . ?
C53 C54 C55 108.4(6) . . ?
H54A C54 H54B 108.4 . . ?
H54C C54 H54D 105.1 . . ?
C55 C54 H54A 110.0 . . ?
C55 C54 H54B 110.0 . . ?
C57 C54 C53 136.2(10) . . ?
C57 C54 H54C 103.1 . . ?
C57 C54 H54D 103.1 . . ?
C54 C55 H55A 107.9 . . ?
C54 C55 H55B 107.9 . . ?
H55A C55 H55B 107.2 . . ?
C56 C55 C54 117.7(6) . . ?
C56 C55 H55A 107.9 . . ?
C56 C55 H55B 107.9 . . ?
N13 C56 H56A 108.3 . . ?
N13 C56 H56B 108.3 . . ?
N13 C56 H56C 107.9 . . ?
N13 C56 H56D 107.9 . . ?
N13 C56 C57 117.5(8) . . ?
C55 C56 N13 115.8(5) . . ?
C55 C56 H56A 108.3 . . ?
C55 C56 H56B 108.3 . . ?
H56A C56 H56B 107.4 . . ?
H56C C56 H56D 107.2 . . ?
C57 C56 H56C 107.9 . . ?
C57 C56 H56D 107.9 . . ?
C54 C57 C56 115.1(11) . . ?
C54 C57 H57A 108.5 . . ?
C54 C57 H57B 108.5 . . ?
C56 C57 H57A 108.5 . . ?
C56 C57 H57B 108.5 . . ?
H57A C57 H57B 107.5 . . ?
O33 C58 N13 121.1(4) . . ?
O33 C58 C59 117.0(4) . . ?
N13 C58 C59 121.9(4) . . ?
O32 C59 C58 108.2(3) . . ?
O32 C59 H59A 110.1 . . ?
O32 C59 H59B 110.1 . . ?
C58 C59 H59A 110.1 . . ?
C58 C59 H59B 110.1 . . ?
H59A C59 H59B 108.4 . . ?
O31 C60 N14 120.9(4) . . ?
O31 C60 C61 118.3(4) . . ?
N14 C60 C61 120.8(4) . . ?
O32 C61 C60 109.4(3) . . ?
O32 C61 H61A 109.8 . . ?
O32 C61 H61B 109.8 . . ?
C60 C61 H61A 109.8 . . ?
C60 C61 H61B 109.8 . . ?
H61A C61 H61B 108.2 . . ?
N15 C62 H62A 108.5 . . ?
N15 C62 H62B 108.5 . . ?
N15 C62 C63 115.1(4) . . ?
H62A C62 H62B 107.5 . . ?
C63 C62 H62A 108.5 . . ?
C63 C62 H62B 108.5 . . ?
C62 C63 H63A 108.7 . . ?
C62 C63 H63B 108.7 . . ?
H63A C63 H63B 107.6 . . ?
C64 C63 C62 114.1(4) . . ?
C64 C63 H63A 108.7 . . ?
C64 C63 H63B 108.7 . . ?
C63 C64 H64A 108.4 . . ?
C63 C64 H64B 108.4 . . ?
C63 C64 C65 115.4(4) . . ?
H64A C64 H64B 107.5 . . ?
C65 C64 H64A 108.4 . . ?
C65 C64 H64B 108.4 . . ?
C64 C65 H65A 109.2 . . ?
C64 C65 H65B 109.2 . . ?
H65A C65 H65B 107.9 . . ?
C66 C65 C64 112.3(4) . . ?
C66 C65 H65A 109.2 . . ?
C66 C65 H65B 109.2 . . ?
C65 C66 H66A 109.2 . . ?
C65 C66 H66B 109.2 . . ?
C65 C66 C67 111.9(4) . . ?
H66A C66 H66B 107.9 . . ?
C67 C66 H66A 109.2 . . ?
C67 C66 H66B 109.2 . . ?
C66 C67 H67A 108.6 . . ?
C66 C67 H67B 108.6 . . ?
H67A C67 H67B 107.6 . . ?
C68 C67 C66 114.5(4) . . ?
C68 C67 H67A 108.6 . . ?
C68 C67 H67B 108.6 . . ?
C67 C68 H68A 108.7 . . ?
C67 C68 H68B 108.7 . . ?
C67 C68 C69 114.3(4) . . ?
H68A C68 H68B 107.6 . . ?
C69 C68 H68A 108.7 . . ?
C69 C68 H68B 108.7 . . ?
N16 C69 C68 112.8(4) . . ?
N16 C69 H69A 109.0 . . ?
N16 C69 H69B 109.0 . . ?
C68 C69 H69A 109.0 . . ?
C68 C69 H69B 109.0 . . ?
H69A C69 H69B 107.8 . . ?
N15 C70 H70A 108.5 . . ?
N15 C70 H70B 108.5 . . ?
N15 C70 C71 115.2(4) . . ?
H70A C70 H70B 107.5 . . ?
C71 C70 H70A 108.5 . . ?
C71 C70 H70B 108.5 . . ?
C70 C71 H71A 108.8 . . ?
C70 C71 H71B 108.8 . . ?
C70 C71 C72 113.6(4) . . ?
H71A C71 H71B 107.7 . . ?
C72 C71 H71A 108.8 . . ?
C72 C71 H71B 108.8 . . ?
C71 C72 H72A 108.7 . . ?
C71 C72 H72B 108.7 . . ?
H72A C72 H72B 107.6 . . ?
C73 C72 C71 114.1(4) . . ?
C73 C72 H72A 108.7 . . ?
C73 C72 H72B 108.7 . . ?
C72 C73 H73A 108.9 . . ?
C72 C73 H73B 108.9 . . ?
H73A C73 H73B 107.8 . . ?
C74 C73 C72 113.2(4) . . ?
C74 C73 H73A 108.9 . . ?
C74 C73 H73B 108.9 . . ?
C73 C74 H74A 109.2 . . ?
C73 C74 H74B 109.2 . . ?
C73 C74 C75 112.2(4) . . ?
H74A C74 H74B 107.9 . . ?
C75 C74 H74A 109.2 . . ?
C75 C74 H74B 109.2 . . ?
C74 C75 H75A 108.9 . . ?
C74 C75 H75B 108.9 . . ?
H75A C75 H75B 107.7 . . ?
C76 C75 C74 113.5(4) . . ?
C76 C75 H75A 108.9 . . ?
C76 C75 H75B 108.9 . . ?
C75 C76 H76A 108.7 . . ?
C75 C76 H76B 108.7 . . ?
C75 C76 C77 114.1(4) . . ?
H76A C76 H76B 107.6 . . ?
C77 C76 H76A 108.7 . . ?
C77 C76 H76B 108.7 . . ?
N16 C77 C76 113.4(4) . . ?
N16 C77 H77A 108.9 . . ?
N16 C77 H77B 108.9 . . ?
C76 C77 H77A 108.9 . . ?
C76 C77 H77B 108.9 . . ?
H77A C77 H77B 107.7 . . ?
O36 C78 N15 122.6(4) . . ?
O36 C78 C79 116.1(4) . . ?
N15 C78 C79 121.2(4) . . ?
O35 C79 C78 110.0(3) . . ?
O35 C79 H79A 109.7 . . ?
O35 C79 H79B 109.7 . . ?
C78 C79 H79A 109.7 . . ?
C78 C79 H79B 109.7 . . ?
H79A C79 H79B 108.2 . . ?
O34 C80 N16 121.1(4) . . ?
O34 C80 C81 119.3(4) . . ?
N16 C80 C81 119.7(4) . . ?
O35 C81 C80 110.6(3) . . ?
O35 C81 H81A 109.5 . . ?
O35 C81 H81B 109.5 . . ?
C80 C81 H81A 109.5 . . ?
C80 C81 H81B 109.5 . . ?
H81A C81 H81B 108.1 . . ?
Cl1 C03J Cl2 111.4(4) . . ?
Cl1 C03J Cl3 111.0(4) . . ?
Cl1 C03J H03J 107.8 . . ?
Cl2 C03J H03J 107.8 . . ?
Cl3 C03J Cl2 110.9(3) . . ?
Cl3 C03J H03J 107.8 . . ?
H04A C042 H04B 109.5 . . ?
H04A C042 H04C 109.5 . . ?
H04B C042 H04C 109.5 . . ?
C045 C042 H04A 109.5 . . ?
C045 C042 H04B 109.5 . . ?
C045 C042 H04C 109.5 . . ?
N18 C045 C042 177.6(9) . . ?
N20 C82 C83 178.6(18) . . ?
C82 C83 H83A 109.5 . . ?
C82 C83 H83B 109.5 . . ?
C82 C83 H83C 109.5 . . ?
H83A C83 H83B 109.5 . . ?
H83A C83 H83C 109.5 . . ?
H83B C83 H83C 109.5 . . ?
H83D C83 H83E 109.5 . . ?
H83D C83 H83F 109.5 . . ?
H83E C83 H83F 109.5 . . ?
C84 C83 H83D 109.5 . . ?
C84 C83 H83E 109.5 . . ?
C84 C83 H83F 109.5 . . ?
N19 C84 C83 177(3) . . ?

loop_
_geom_bond_atom_site_label_1
_geom_bond_atom_site_label_2
_geom_bond_distance
_geom_bond_site_symmetry_2
_geom_bond_publ_flag
La1 O1 2.558(3) . ?
La1 O2 2.785(3) . ?
La1 O3 2.477(3) . ?
La1 O4 2.641(3) . ?
La1 O5 2.700(3) . ?
La1 O7 2.610(3) . ?
La1 O8 2.643(3) . ?
La1 O10 2.657(3) . ?
La1 O11 2.597(3) . ?
La1 O13 2.595(3) . ?
La1 O14 2.636(3) . ?
O1 C17 1.236(5) . ?
O2 C18 1.430(5) . ?
O2 C20 1.430(5) . ?
O3 C19 1.245(5) . ?
O4 N3 1.252(5) . ?
O5 N3 1.265(5) . ?
O6 N3 1.227(5) . ?
O7 N4 1.260(5) . ?
O8 N4 1.273(5) . ?
O9 N4 1.217(5) . ?
O10 N5 1.247(5) . ?
O11 N5 1.290(5) . ?
O12 N5 1.208(5) . ?
O13 N6 1.273(5) . ?
O14 N6 1.267(5) . ?
O15 N6 1.211(5) . ?
N1 C1 1.478(6) . ?
N1 C9 1.472(6) . ?
N1 C17 1.346(6) . ?
N2 C8 1.476(7) . ?
N2 C16 1.472(6) . ?
N2 C19 1.327(6) . ?
C1 H1A 0.9800 . ?
C1 H1B 0.9800 . ?
C1 C2 1.530(8) . ?
C2 H2A 0.9800 . ?
C2 H2B 0.9800 . ?
C2 C3 1.513(8) . ?
C3 H3A 0.9800 . ?
C3 H3B 0.9800 . ?
C3 C4 1.516(8) . ?
C4 H4A 0.9800 . ?
C4 H4B 0.9800 . ?
C4 C5 1.527(8) . ?
C5 H5A 0.9800 . ?
C5 H5B 0.9800 . ?
C5 C6 1.508(7) . ?
C6 H6A 0.9800 . ?
C6 H6B 0.9800 . ?
C6 C7 1.511(7) . ?
C7 H7A 0.9800 . ?
C7 H7B 0.9800 . ?
C7 C8 1.537(7) . ?
C8 H8A 0.9800 . ?
C8 H8B 0.9800 . ?
C9 H9A 0.9800 . ?
C9 H9B 0.9800 . ?
C9 C10 1.545(7) . ?
C10 H10A 0.9800 . ?
C10 H10B 0.9800 . ?
C10 C11 1.516(8) . ?
C11 H11A 0.9800 . ?
C11 H11B 0.9800 . ?
C11 C12 1.534(8) . ?
C12 H12A 0.9800 . ?
C12 H12B 0.9800 . ?
C12 C13 1.517(8) . ?
C13 H13A 0.9800 . ?
C13 H13B 0.9800 . ?
C13 C14 1.518(8) . ?
C14 H14A 0.9800 . ?
C14 H14B 0.9800 . ?
C14 C15 1.516(8) . ?
C15 H15A 0.9800 . ?
C15 H15B 0.9800 . ?
C15 C16 1.539(7) . ?
C16 H16A 0.9800 . ?
C16 H16B 0.9800 . ?
C17 C18 1.524(6) . ?
C18 H18A 0.9800 . ?
C18 H18B 0.9800 . ?
C19 C20 1.527(7) . ?
C20 H20A 0.9800 . ?
C20 H20B 0.9800 . ?
La2 O16 2.487(3) . ?
La2 O17 2.850(3) . ?
La2 O18 2.506(3) . ?
La2 O19 2.659(4) . ?
La2 O20 2.652(3) . ?
La2 O22 2.638(3) . ?
La2 O23 2.628(3) . ?
La2 O25 2.652(3) . ?
La2 O26 2.615(3) . ?
La2 O28 2.667(3) . ?
La2 O29 2.609(3) . ?
O16 C39 1.249(5) . ?
O17 C38 1.432(6) . ?
O17 C40 1.423(5) . ?
O18 C37 1.242(5) . ?
O19 N9 1.245(5) . ?
O20 N9 1.272(5) . ?
O21 N9 1.230(5) . ?
O22 N10 1.271(5) . ?
O23 N10 1.256(5) . ?
O24 N10 1.223(5) . ?
O25 N11 1.273(5) . ?
O26 N11 1.254(5) . ?
O27 N11 1.229(5) . ?
O28 N12 1.258(5) . ?
O29 N12 1.258(5) . ?
O30 N12 1.222(5) . ?
N7 C21 1.509(8) . ?
N7 C29 1.477(6) . ?
N7 C37 1.332(6) . ?
N8 C28 1.470(6) . ?
N8 C36 1.482(5) . ?
N8 C39 1.337(5) . ?
C21 H21A 0.9800 . ?
C21 H21B 0.9800 . ?
C21 C22 1.554(9) . ?
C22 H22A 0.9800 . ?
C22 H22B 0.9800 . ?
C22 C23 1.471(9) . ?
C23 H23A 0.9800 . ?
C23 H23B 0.9800 . ?
C23 C24 1.543(9) . ?
C24 H24A 0.9800 . ?
C24 H24B 0.9800 . ?
C24 C25 1.475(9) . ?
C25 H25A 0.9800 . ?
C25 H25B 0.9800 . ?
C25 C26 1.503(8) . ?
C26 H26A 0.9800 . ?
C26 H26B 0.9800 . ?
C26 C27 1.464(8) . ?
C27 H27A 0.9800 . ?
C27 H27B 0.9800 . ?
C27 C28 1.508(8) . ?
C28 H28A 0.9800 . ?
C28 H28B 0.9800 . ?
C29 H29A 0.9800 . ?
C29 H29B 0.9800 . ?
C29 C30 1.543(8) . ?
C30 H30A 0.9800 . ?
C30 H30B 0.9800 . ?
C30 C31 1.482(8) . ?
C31 H31A 0.9800 . ?
C31 H31B 0.9800 . ?
C31 C32 1.545(8) . ?
C32 H32A 0.9800 . ?
C32 H32B 0.9800 . ?
C32 C33 1.558(9) . ?
C33 H33A 0.9800 . ?
C33 H33B 0.9800 . ?
C33 C34 1.478(8) . ?
C34 H34A 0.9800 . ?
C34 H34B 0.9800 . ?
C34 C35 1.490(8) . ?
C35 H35A 0.9800 . ?
C35 H35B 0.9800 . ?
C35 C36 1.509(7) . ?
C36 H36A 0.9800 . ?
C36 H36B 0.9800 . ?
C37 C38 1.513(7) . ?
C38 H38A 0.9800 . ?
C38 H38B 0.9800 . ?
C39 C40 1.518(6) . ?
C40 H40C 0.9800 . ?
C40 H40D 0.9800 . ?
La3 O31 2.494(3) . ?
La3 O32 2.714(3) . ?
La3 O33 2.494(3) . ?
La3 O34 2.471(3) . ?
La3 O35 2.761(3) . ?
La3 O36 2.530(3) . ?
La3 O37 2.709(4) . ?
La3 O38 2.699(3) . ?
La3 O40 2.511(3) . ?
La3 O41 2.542(3) . ?
O31 C60 1.249(5) . ?
O32 C59 1.434(5) . ?
O32 C61 1.432(5) . ?
O33 C58 1.256(5) . ?
O34 C80 1.243(5) . ?
O35 C79 1.432(5) . ?
O35 C81 1.441(5) . ?
O36 C78 1.251(5) . ?
O37 N17 1.243(5) . ?
O38 N17 1.259(5) . ?
O39 N17 1.224(5) . ?
O40 H40A 0.8503 . ?
O40 H40B 0.8499 . ?
O41 H41A 0.8499 . ?
O41 H41B 0.8503 . ?
N13 C48 1.476(6) . ?
N13 C56 1.478(5) . ?
N13 C58 1.329(5) . ?
N14 C41 1.486(5) . ?
N14 C49 1.470(6) . ?
N14 C60 1.331(5) . ?
N15 C62 1.473(5) . ?
N15 C70 1.476(5) . ?
N15 C78 1.333(5) . ?
N16 C69 1.471(5) . ?
N16 C77 1.481(6) . ?
N16 C80 1.334(5) . ?
C41 H41C 0.9800 . ?
C41 H41D 0.9800 . ?
C41 C42 1.534(6) . ?
C42 H42A 0.9800 . ?
C42 H42B 0.9800 . ?
C42 C43 1.530(7) . ?
C43 H43A 0.9800 . ?
C43 H43B 0.9800 . ?
C43 C44 1.529(7) . ?
C44 H44A 0.9800 . ?
C44 H44B 0.9800 . ?
C44 C45 1.516(7) . ?
C45 H45A 0.9800 . ?
C45 H45B 0.9800 . ?
C45 C46 1.534(6) . ?
C46 H46A 0.9800 . ?
C46 H46B 0.9800 . ?
C46 C47 1.507(7) . ?
C47 H47A 0.9800 . ?
C47 H47B 0.9800 . ?
C47 C48 1.533(6) . ?
C48 H48A 0.9800 . ?
C48 H48B 0.9800 . ?
C49 H49A 0.9800 . ?
C49 H49B 0.9800 . ?
C49 C50 1.525(7) . ?
C50 H50A 0.9800 . ?
C50 H50B 0.9800 . ?
C50 C51 1.519(7) . ?
C51 H51A 0.9800 . ?
C51 H51B 0.9800 . ?
C51 C52 1.508(8) . ?
C52 H52A 0.9800 . ?
C52 H52B 0.9800 . ?
C52 C53 1.490(8) . ?
C53 H53A 0.9800 . ?
C53 H53B 0.9800 . ?
C53 C54 1.496(8) . ?
C54 H54A 0.9800 . ?
C54 H54B 0.9800 . ?
C54 H54C 0.9800 . ?
C54 H54D 0.9800 . ?
C54 C55 1.528(9) . ?
C54 C57 1.486(16) . ?
C55 H55A 0.9800 . ?
C55 H55B 0.9800 . ?
C55 C56 1.470(8) . ?
C56 H56A 0.9800 . ?
C56 H56B 0.9800 . ?
C56 H56C 0.9800 . ?
C56 H56D 0.9800 . ?
C56 C57 1.555(15) . ?
C57 H57A 0.9800 . ?
C57 H57B 0.9800 . ?
C58 C59 1.520(6) . ?
C59 H59A 0.9800 . ?
C59 H59B 0.9800 . ?
C60 C61 1.503(6) . ?
C61 H61A 0.9800 . ?
C61 H61B 0.9800 . ?
C62 H62A 0.9800 . ?
C62 H62B 0.9800 . ?
C62 C63 1.537(6) . ?
C63 H63A 0.9800 . ?
C63 H63B 0.9800 . ?
C63 C64 1.502(7) . ?
C64 H64A 0.9800 . ?
C64 H64B 0.9800 . ?
C64 C65 1.521(6) . ?
C65 H65A 0.9800 . ?
C65 H65B 0.9800 . ?
C65 C66 1.513(8) . ?
C66 H66A 0.9800 . ?
C66 H66B 0.9800 . ?
C66 C67 1.531(7) . ?
C67 H67A 0.9800 . ?
C67 H67B 0.9800 . ?
C67 C68 1.519(7) . ?
C68 H68A 0.9800 . ?
C68 H68B 0.9800 . ?
C68 C69 1.533(7) . ?
C69 H69A 0.9800 . ?
C69 H69B 0.9800 . ?
C70 H70A 0.9800 . ?
C70 H70B 0.9800 . ?
C70 C71 1.523(6) . ?
C71 H71A 0.9800 . ?
C71 H71B 0.9800 . ?
C71 C72 1.536(7) . ?
C72 H72A 0.9800 . ?
C72 H72B 0.9800 . ?
C72 C73 1.526(7) . ?
C73 H73A 0.9800 . ?
C73 H73B 0.9800 . ?
C73 C74 1.520(7) . ?
C74 H74A 0.9800 . ?
C74 H74B 0.9800 . ?
C74 C75 1.527(6) . ?
C75 H75A 0.9800 . ?
C75 H75B 0.9800 . ?
C75 C76 1.517(6) . ?
C76 H76A 0.9800 . ?
C76 H76B 0.9800 . ?
C76 C77 1.527(6) . ?
C77 H77A 0.9800 . ?
C77 H77B 0.9800 . ?
C78 C79 1.525(6) . ?
C79 H79A 0.9800 . ?
C79 H79B 0.9800 . ?
C80 C81 1.527(6) . ?
C81 H81A 0.9800 . ?
C81 H81B 0.9800 . ?
Cl1 C03J 1.680(6) . ?
Cl2 C03J 1.779(6) . ?
Cl3 C03J 1.745(6) . ?
C03J H03J 0.9900 . ?
N18 C045 1.136(9) . ?
C042 H04A 0.9700 . ?
C042 H04B 0.9700 . ?
C042 H04C 0.9700 . ?
C042 C045 1.433(10) . ?
N19 C84 1.10(3) . ?
N20 C82 1.109(17) . ?
C82 C83 1.339(16) . ?
C83 H83A 0.9700 . ?
C83 H83B 0.9700 . ?
C83 H83C 0.9700 . ?
C83 H83D 0.9700 . ?
C83 H83E 0.9700 . ?
C83 H83F 0.9700 . ?
C83 C84 1.47(3) . ?

loop_
_geom_torsion_atom_site_label_1
_geom_torsion_atom_site_label_2
_geom_torsion_atom_site_label_3
_geom_torsion_atom_site_label_4
_geom_torsion
_geom_torsion_site_symmetry_1
_geom_torsion_site_symmetry_2
_geom_torsion_site_symmetry_3
_geom_torsion_site_symmetry_4
_geom_torsion_publ_flag
La1 O1 C17 N1 171.2(3) . . . . ?
La1 O1 C17 C18 -6.2(6) . . . . ?
La1 O2 C18 C17 39.4(4) . . . . ?
La1 O2 C20 C19 -22.1(4) . . . . ?
La1 O3 C19 N2 -179.8(3) . . . . ?
La1 O3 C19 C20 -0.4(6) . . . . ?
La1 O4 N3 O5 3.8(5) . . . . ?
La1 O4 N3 O6 -174.5(4) . . . . ?
La1 O5 N3 O4 -3.7(4) . . . . ?
La1 O5 N3 O6 174.6(4) . . . . ?
La1 O7 N4 O8 0.8(4) . . . . ?
La1 O7 N4 O9 -179.0(4) . . . . ?
La1 O8 N4 O7 -0.8(4) . . . . ?
La1 O8 N4 O9 179.0(4) . . . . ?
La1 O10 N5 O11 -4.4(4) . . . . ?
La1 O10 N5 O12 176.6(4) . . . . ?
La1 O11 N5 O10 4.6(4) . . . . ?
La1 O11 N5 O12 -176.5(4) . . . . ?
La1 O13 N6 O14 -10.2(4) . . . . ?
La1 O13 N6 O15 167.5(4) . . . . ?
La1 O14 N6 O13 10.0(4) . . . . ?
La1 O14 N6 O15 -167.7(4) . . . . ?
O1 C17 C18 O2 -24.7(6) . . . . ?
O3 C19 C20 O2 16.1(6) . . . . ?
N1 C1 C2 C3 -56.9(7) . . . . ?
N1 C9 C10 C11 62.8(7) . . . . ?
N1 C17 C18 O2 157.9(4) . . . . ?
N2 C19 C20 O2 -164.4(4) . . . . ?
C1 N1 C9 C10 89.1(6) . . . . ?
C1 N1 C17 O1 -3.8(7) . . . . ?
C1 N1 C17 C18 173.5(4) . . . . ?
C1 C2 C3 C4 -86.1(6) . . . . ?
C2 C3 C4 C5 175.1(5) . . . . ?
C3 C4 C5 C6 -77.6(6) . . . . ?
C4 C5 C6 C7 165.2(5) . . . . ?
C5 C6 C7 C8 -171.7(5) . . . . ?
C6 C7 C8 N2 55.7(6) . . . . ?
C8 N2 C16 C15 -59.4(6) . . . . ?
C8 N2 C19 O3 0.4(6) . . . . ?
C8 N2 C19 C20 -179.1(4) . . . . ?
C9 N1 C1 C2 -71.4(6) . . . . ?
C9 N1 C17 O1 -176.3(5) . . . . ?
C9 N1 C17 C18 1.0(7) . . . . ?
C9 C10 C11 C12 -169.7(5) . . . . ?
C10 C11 C12 C13 169.3(5) . . . . ?
C11 C12 C13 C14 -76.2(7) . . . . ?
C12 C13 C14 C15 163.5(5) . . . . ?
C13 C14 C15 C16 -85.9(6) . . . . ?
C14 C15 C16 N2 -64.2(7) . . . . ?
C16 N2 C8 C7 97.5(5) . . . . ?
C16 N2 C19 O3 171.1(4) . . . . ?
C16 N2 C19 C20 -8.4(7) . . . . ?
C17 N1 C1 C2 115.8(5) . . . . ?
C17 N1 C9 C10 -98.4(6) . . . . ?
C18 O2 C20 C19 113.3(4) . . . . ?
C19 N2 C8 C7 -91.1(5) . . . . ?
C19 N2 C16 C15 129.8(5) . . . . ?
C20 O2 C18 C17 -97.6(4) . . . . ?
La2 O16 C39 N8 -169.1(3) . . . . ?
La2 O16 C39 C40 11.9(7) . . . . ?
La2 O17 C38 C37 -35.8(4) . . . . ?
La2 O17 C40 C39 22.4(5) . . . . ?
La2 O18 C37 N7 -172.5(3) . . . . ?
La2 O18 C37 C38 6.3(6) . . . . ?
La2 O19 N9 O20 -9.7(4) . . . . ?
La2 O19 N9 O21 169.5(4) . . . . ?
La2 O20 N9 O19 9.7(4) . . . . ?
La2 O20 N9 O21 -169.5(4) . . . . ?
La2 O22 N10 O23 1.9(4) . . . . ?
La2 O22 N10 O24 -177.5(4) . . . . ?
La2 O23 N10 O22 -1.9(4) . . . . ?
La2 O23 N10 O24 177.5(4) . . . . ?
La2 O25 N11 O26 -12.1(4) . . . . ?
La2 O25 N11 O27 168.0(3) . . . . ?
La2 O26 N11 O25 12.3(4) . . . . ?
La2 O26 N11 O27 -167.8(3) . . . . ?
La2 O28 N12 O29 3.5(5) . . . . ?
La2 O28 N12 O30 -176.4(4) . . . . ?
La2 O29 N12 O28 -3.6(5) . . . . ?
La2 O29 N12 O30 176.3(4) . . . . ?
O16 C39 C40 O17 -23.0(6) . . . . ?
O18 C37 C38 O17 23.4(6) . . . . ?
N7 C21 C22 C23 -62.5(8) . . . . ?
N7 C29 C30 C31 -69.9(7) . . . . ?
N7 C37 C38 O17 -157.8(4) . . . . ?
N8 C39 C40 O17 158.0(4) . . . . ?
C21 N7 C29 C30 -81.4(7) . . . . ?
C21 N7 C37 O18 3.1(7) . . . . ?
C21 N7 C37 C38 -175.6(5) . . . . ?
C21 C22 C23 C24 -179.7(6) . . . . ?
C22 C23 C24 C25 -62.7(9) . . . . ?
C23 C24 C25 C26 -57.5(9) . . . . ?
C24 C25 C26 C27 175.6(6) . . . . ?
C25 C26 C27 C28 -178.6(5) . . . . ?
C26 C27 C28 N8 43.1(7) . . . . ?
C28 N8 C36 C35 64.5(6) . . . . ?
C28 N8 C39 O16 -5.2(7) . . . . ?
C28 N8 C39 C40 173.7(4) . . . . ?
C29 N7 C21 C22 125.6(5) . . . . ?
C29 N7 C37 O18 172.9(4) . . . . ?
C29 N7 C37 C38 -5.9(7) . . . . ?
C29 C30 C31 C32 172.6(5) . . . . ?
C30 C31 C32 C33 -168.1(5) . . . . ?
C31 C32 C33 C34 75.0(7) . . . . ?
C32 C33 C34 C35 -164.6(5) . . . . ?
C33 C34 C35 C36 89.4(7) . . . . ?
C34 C35 C36 N8 66.3(7) . . . . ?
C36 N8 C28 C27 -130.4(5) . . . . ?
C36 N8 C39 O16 -168.4(4) . . . . ?
C36 N8 C39 C40 10.6(7) . . . . ?
C37 N7 C21 C22 -64.1(7) . . . . ?
C37 N7 C29 C30 108.9(6) . . . . ?
C38 O17 C40 C39 -108.6(5) . . . . ?
C39 N8 C28 C27 65.3(6) . . . . ?
C39 N8 C36 C35 -132.3(5) . . . . ?
C40 O17 C38 C37 96.8(4) . . . . ?
La3 O31 C60 N14 175.1(3) . . . . ?
La3 O31 C60 C61 -4.5(6) . . . . ?
La3 O32 C59 C58 -35.9(4) . . . . ?
La3 O32 C61 C60 25.4(4) . . . . ?
La3 O33 C58 N13 164.5(3) . . . . ?
La3 O33 C58 C59 -14.4(6) . . . . ?
La3 O34 C80 N16 172.4(3) . . . . ?
La3 O34 C80 C81 -8.4(6) . . . . ?
La3 O35 C79 C78 -41.0(4) . . . . ?
La3 O35 C81 C80 22.0(4) . . . . ?
La3 O36 C78 N15 179.3(3) . . . . ?
La3 O36 C78 C79 -2.4(5) . . . . ?
La3 O37 N17 O38 -22.0(4) . . . . ?
La3 O37 N17 O39 156.9(4) . . . . ?
La3 O38 N17 O37 22.1(4) . . . . ?
La3 O38 N17 O39 -156.9(4) . . . . ?
O31 C60 C61 O32 -15.1(5) . . . . ?
O33 C58 C59 O32 33.6(5) . . . . ?
O34 C80 C81 O35 -11.3(6) . . . . ?
O36 C78 C79 O35 31.0(5) . . . . ?
N13 C56 C57 C54 55.8(17) . . . . ?
N13 C58 C59 O32 -145.3(4) . . . . ?
N14 C41 C42 C43 62.3(6) . . . . ?
N14 C49 C50 C51 -55.9(6) . . . . ?
N14 C60 C61 O32 165.2(4) . . . . ?
N15 C62 C63 C64 -60.1(6) . . . . ?
N15 C70 C71 C72 63.0(6) . . . . ?
N15 C78 C79 O35 -150.6(4) . . . . ?
N16 C80 C81 O35 167.9(4) . . . . ?
C41 N14 C49 C50 -98.8(5) . . . . ?
C41 N14 C60 O31 -170.5(4) . . . . ?
C41 N14 C60 C61 9.1(7) . . . . ?
C41 C42 C43 C44 82.7(5) . . . . ?
C42 C43 C44 C45 -159.5(4) . . . . ?
C43 C44 C45 C46 78.0(6) . . . . ?
C44 C45 C46 C47 -173.1(4) . . . . ?
C45 C46 C47 C48 -176.6(4) . . . . ?
C46 C47 C48 N13 -70.1(5) . . . . ?
C48 N13 C56 C55 125.2(5) . . . . ?
C48 N13 C56 C57 71.9(10) . . . . ?
C48 N13 C58 O33 170.7(4) . . . . ?
C48 N13 C58 C59 -10.5(6) . . . . ?
C49 N14 C41 C42 59.0(6) . . . . ?
C49 N14 C60 O31 -3.9(7) . . . . ?
C49 N14 C60 C61 175.7(4) . . . . ?
C49 C50 C51 C52 170.8(5) . . . . ?
C50 C51 C52 C53 -176.3(5) . . . . ?
C51 C52 C53 C54 65.2(9) . . . . ?
C52 C53 C54 C55 -132.2(7) . . . . ?
C52 C53 C54 C57 -179.3(12) . . . . ?
C53 C54 C55 C56 176.1(6) . . . . ?
C53 C54 C57 C56 113.0(14) . . . . ?
C54 C55 C56 N13 -59.7(8) . . . . ?
C56 N13 C48 C47 -86.1(5) . . . . ?
C56 N13 C58 O33 3.4(6) . . . . ?
C56 N13 C58 C59 -177.7(4) . . . . ?
C58 N13 C48 C47 106.2(5) . . . . ?
C58 N13 C56 C55 -66.7(6) . . . . ?
C58 N13 C56 C57 -120.0(9) . . . . ?
C59 O32 C61 C60 -115.7(4) . . . . ?
C60 N14 C41 C42 -134.1(5) . . . . ?
C60 N14 C49 C50 93.8(5) . . . . ?
C61 O32 C59 C58 106.3(4) . . . . ?
C62 N15 C70 C71 62.4(5) . . . . ?
C62 N15 C78 O36 170.6(4) . . . . ?
C62 N15 C78 C79 -7.6(6) . . . . ?
C62 C63 C64 C65 170.2(4) . . . . ?
C63 C64 C65 C66 -173.9(4) . . . . ?
C64 C65 C66 C67 79.6(5) . . . . ?
C65 C66 C67 C68 -162.2(4) . . . . ?
C66 C67 C68 C69 83.3(5) . . . . ?
C67 C68 C69 N16 62.5(6) . . . . ?
C69 N16 C77 C76 -98.6(5) . . . . ?
C69 N16 C80 O34 -169.2(4) . . . . ?
C69 N16 C80 C81 11.6(6) . . . . ?
C70 N15 C62 C63 -91.6(5) . . . . ?
C70 N15 C78 O36 6.7(6) . . . . ?
C70 N15 C78 C79 -171.5(4) . . . . ?
C70 C71 C72 C73 77.7(6) . . . . ?
C71 C72 C73 C74 -164.4(4) . . . . ?
C72 C73 C74 C75 77.0(6) . . . . ?
C73 C74 C75 C76 -166.6(4) . . . . ?
C74 C75 C76 C77 176.6(4) . . . . ?
C75 C76 C77 N16 -57.5(5) . . . . ?
C77 N16 C69 C68 60.4(6) . . . . ?
C77 N16 C80 O34 -1.9(6) . . . . ?
C77 N16 C80 C81 178.9(4) . . . . ?
C78 N15 C62 C63 104.5(5) . . . . ?
C78 N15 C70 C71 -132.9(4) . . . . ?
C79 O35 C81 C80 -109.0(4) . . . . ?
C80 N16 C69 C68 -132.3(5) . . . . ?
C80 N16 C77 C76 93.3(5) . . . . ?
C81 O35 C79 C78 91.7(4) . . . . ?
